data_7129917
loop_
_publ_author_name
'Saridakis, Emmanuel'
'Kasimati, Eleni Marina'
'Yannakopoulou, Konstantina'
'Mavridis, Irene M.'

_publ_section_title
;
 A guanidino-\g-cyclodextrin superdimer generates a twin receptor for
 phosphate dimers assembled by anti-electrostatic hydrogen bonds
;
_journal_name_full 'Chemical Communications'
_journal_paper_doi 10.1039/D2CC00323F
_journal_year 2022
_chemical_formula_moiety '2(C56 H104 N24 O32), 7(H O4 P), H4N, 12.32(H2O) 2[H O4 P] [H4N]'
_chemical_formula_sum 'C112 H249.64 N50 O112.32 P9'
_chemical_formula_weight 4373.09
_chemical_name_common
;
Perguanidino-gamma-Cyclodextrin
;
_chemical_name_systematic
;
Perguanidino-gamma-Cyclodextrin
;
_space_group_crystal_system orthorhombic
_space_group_IT_number 20
_space_group_name_Hall 'C 2c 2'
_space_group_name_H-M_alt 'C 2 2 21'
_atom_sites_solution_hydrogens geom
_atom_sites_solution_primary direct
_atom_sites_solution_secondary difmap
_audit_creation_method SHELXL-2018/3
_audit_update_record
;
2022-03-31 deposited with the CCDC.	2022-04-01 downloaded from the CCDC.
;
_cell_angle_alpha 90
_cell_angle_beta 90
_cell_angle_gamma 90
_cell_formula_units_Z 8
_cell_length_a 26.90(2)
_cell_length_b 36.40(2)
_cell_length_c 53.20(2)
_cell_measurement_reflns_used 19490
_cell_measurement_temperature 100(2)
_cell_measurement_theta_max 24.490
_cell_measurement_theta_min 8.747
_cell_volume 52091(5)
_computing_cell_refinement
;
XDS (Kabsch, W. XDS. Acta Crystallog, 2010, D66, 125
;
_computing_data_collection
;
proprietary software and Mosflm (Leslie, 1990)
;
_computing_data_reduction
;
XDS (Kabsch, W. XDS. Acta Crystallog, 2010, D66, 125
;
_computing_molecular_graphics
;
Delano, W. L. The PyMOL Molecular Graphics System. 
DeLano Scientific LLC: San Carlos, CA, 2002 
;
_computing_publication_material
;
Pymol (DeLano, 2002) and Mercury (Macrae et al, 2020)
;
_computing_structure_refinement 'SHELXL-2018/3 (Sheldrick, 2018)'
_computing_structure_solution
;
SHELXD (Sheldrick G.M.,Acta Crystallog, 2010, D66,479
;
_diffrn_ambient_temperature 100(2)
_diffrn_measured_fraction_theta_full 0.944
_diffrn_measured_fraction_theta_max 0.944
_diffrn_measurement_device_type CCD
_diffrn_measurement_method oscillation
_diffrn_radiation_type SYNCHROTRON
_diffrn_radiation_wavelength 0.912
_diffrn_reflns_av_R_equivalents 0.0624
_diffrn_reflns_av_unetI/netI 0.0352
_diffrn_reflns_Laue_measured_fraction_full 0.944
_diffrn_reflns_Laue_measured_fraction_max 0.944
_diffrn_reflns_limit_h_max 24
_diffrn_reflns_limit_h_min -24
_diffrn_reflns_limit_k_max 33
_diffrn_reflns_limit_k_min -33
_diffrn_reflns_limit_l_max 48
_diffrn_reflns_limit_l_min -48
_diffrn_reflns_number 108839
_diffrn_reflns_point_group_measured_fraction_full 0.949
_diffrn_reflns_point_group_measured_fraction_max 0.949
_diffrn_reflns_theta_full 24.490
_diffrn_reflns_theta_max 24.490
_diffrn_reflns_theta_min 8.747
_diffrn_source 'DARESBURY RADIATION SOURCE'
_exptl_absorpt_coefficient_mu 0.289
_exptl_absorpt_correction_type none
_exptl_crystal_colour colorless
_exptl_crystal_density_diffrn 1.115
_exptl_crystal_density_method none
_exptl_crystal_description diamond-shaped
_exptl_crystal_F_000 17447
_exptl_crystal_size_max 0.2
_exptl_crystal_size_mid 0.15
_exptl_crystal_size_min 0.15
_refine_diff_density_max 0.201
_refine_diff_density_min -0.132
_refine_diff_density_rms 0.033
_refine_ls_abs_structure_details
;
 Flack x determined using 5736 quotients [(I+)-(I-)]/[(I+)+(I-)]
 (Parsons, Flack and Wagner, Acta Cryst. B69 (2013) 249-259).
;
_refine_ls_abs_structure_Flack 0.25(4)
_refine_ls_extinction_method none
_refine_ls_goodness_of_fit_ref 2.386
_refine_ls_hydrogen_treatment constr
_refine_ls_matrix_type full
_refine_ls_number_parameters 2706
_refine_ls_number_reflns 19490
_refine_ls_number_restraints 1274
_refine_ls_restrained_S_all 2.376
_refine_ls_R_factor_all 0.1397
_refine_ls_R_factor_gt 0.1290
_refine_ls_shift/su_max 0.054
_refine_ls_shift/su_mean 0.006
_refine_ls_structure_factor_coef Fsqd
_refine_ls_weighting_details 'w=1/[\s^2^(Fo^2^)+(0.1000P)^2^] where P=(Fo^2^+2Fc^2^)/3'
_refine_ls_weighting_scheme calc
_refine_ls_wR_factor_gt 0.3187
_refine_ls_wR_factor_ref 0.3299
_reflns_Friedel_coverage 0.883
_reflns_Friedel_fraction_full 0.955
_reflns_Friedel_fraction_max 0.955
_reflns_number_gt 15727
_reflns_number_total 19490
_reflns_threshold_expression 'I > 2\s(I)'
_cod_data_source_file d2cc00323f2.cif
_cod_data_source_block shelxl
_cod_original_cell_volume 52091(52)
_cod_database_code 7129917
_shelx_shelxl_version_number 2018/3
_shelx_space_group_comment
;
The symmetry employed for this shelxl refinement is uniquely defined
by the following loop, which should always be used as a source of
symmetry information in preference to the above space-group names.
They are only intended as comments.
;

loop_
_space_group_symop_operation_xyz
'x, y, z'
'-x, -y, z+1/2'
'-x, y, -z+1/2'
'x, -y, -z'
'x+1/2, y+1/2, z'
'-x+1/2, -y+1/2, z+1/2'
'-x+1/2, y+1/2, -z+1/2'
'x+1/2, -y+1/2, -z'

loop_
_atom_site_label
_atom_site_type_symbol
_atom_site_fract_x
_atom_site_fract_y
_atom_site_fract_z
_atom_site_U_iso_or_equiv
_atom_site_adp_type
_atom_site_occupancy
_atom_site_site_symmetry_order
_atom_site_calc_flag
_atom_site_refinement_flags_posn
_atom_site_refinement_flags_adp
_atom_site_refinement_flags_occupancy
_atom_site_disorder_assembly
_atom_site_disorder_group
CA11 C 0.6924(10) 0.2693(6) 0.2313(4) 0.250(7) Uani 1 1 d D U . . .
HA11 H 0.716333 0.262101 0.218322 0.300 Uiso 1 1 calc R U . . .
CA21 C 0.6421(11) 0.2515(6) 0.2263(6) 0.268(7) Uani 1 1 d D U . . .
HA21 H 0.648203 0.225364 0.223267 0.321 Uiso 1 1 calc R U . . .
CA31 C 0.6063(12) 0.2540(8) 0.2483(5) 0.284(9) Uani 1 1 d D U . . .
HA31 H 0.596180 0.279623 0.250830 0.340 Uiso 1 1 calc R U . . .
CA41 C 0.6316(11) 0.2402(7) 0.2708(6) 0.268(8) Uani 1 1 d D U . . .
HA41 H 0.640452 0.214192 0.269136 0.321 Uiso 1 1 calc R U . . .
CA51 C 0.6747(9) 0.2625(8) 0.2765(5) 0.258(8) Uani 1 1 d D U . . .
HA51 H 0.665381 0.288470 0.278053 0.310 Uiso 1 1 calc R U . . .
OA51 O 0.7090(6) 0.2571(4) 0.2555(4) 0.261(5) Uani 1 1 d D U . . .
CA61 C 0.7031(8) 0.2495(7) 0.3000(5) 0.268(9) Uani 1 1 d D U . . .
HA6A H 0.680010 0.247204 0.313947 0.321 Uiso 1 1 calc R U . . .
HA6B H 0.717028 0.225317 0.296809 0.321 Uiso 1 1 calc R U . . .
CA71 C 0.7917(12) 0.2698(9) 0.3017(6) 0.270(9) Uani 1 1 d D U . . .
NA11 N 0.7443(7) 0.2752(7) 0.3074(4) 0.286(9) Uani 1 1 d D U . . .
NA21 N 0.8265(6) 0.2886(6) 0.3145(4) 0.266(7) Uani 1 1 d D U . . .
HA2A H 0.817832 0.303776 0.326097 0.319 Uiso 1 1 calc R U . . .
HA2B H 0.857462 0.285519 0.311052 0.319 Uiso 1 1 calc R U . . .
NA31 N 0.8043(9) 0.2464(6) 0.2825(6) 0.300(9) Uani 1 1 d D U . . .
HA3A H 0.781487 0.235235 0.274162 0.359 Uiso 1 1 calc R U . . .
HA3B H 0.835097 0.242934 0.278790 0.359 Uiso 1 1 calc R U . . .
OA21 O 0.6213(9) 0.2662(6) 0.2038(4) 0.312(8) Uani 1 1 d D U . . .
HC2C H 0.640207 0.281689 0.197968 0.374 Uiso 1 1 calc R U . . .
OA31 O 0.5634(9) 0.2321(6) 0.2406(6) 0.344(10) Uani 1 1 d D U . . .
HC3C H 0.559023 0.215454 0.250778 0.413 Uiso 1 1 calc R U . . .
OA41 O 0.5957(6) 0.2458(5) 0.2904(4) 0.271(6) Uani 1 1 d D U . . .
CA18 C 0.7662(7) 0.3981(5) 0.2014(3) 0.214(5) Uani 1 1 d D U . . .
HA18 H 0.793191 0.410960 0.192684 0.257 Uiso 1 1 calc R U . . .
CA28 C 0.7369(7) 0.3719(5) 0.1828(3) 0.210(5) Uani 1 1 d D U . . .
HA28 H 0.760787 0.355218 0.174941 0.252 Uiso 1 1 calc R U . . .
CA38 C 0.6980(8) 0.3488(5) 0.1968(3) 0.217(5) Uani 1 1 d D U . . .
HA38 H 0.671860 0.364779 0.203436 0.260 Uiso 1 1 calc R U . . .
CA48 C 0.7209(9) 0.3272(5) 0.2179(4) 0.226(6) Uani 1 1 d D U . . .
HA48 H 0.744893 0.309823 0.210710 0.271 Uiso 1 1 calc R U . . .
CA58 C 0.7509(8) 0.3563(6) 0.2350(3) 0.221(5) Uani 1 1 d D U . . .
HA58 H 0.727169 0.373515 0.242453 0.265 Uiso 1 1 calc R U . . .
OA58 O 0.7852(5) 0.3756(3) 0.2212(2) 0.212(3) Uani 1 1 d D U . . .
CA68 C 0.7776(11) 0.3359(5) 0.2559(4) 0.265(10) Uani 1 1 d D U . . .
HA6C H 0.756006 0.316765 0.262432 0.318 Uiso 1 1 calc R U . . .
HA6D H 0.807082 0.324139 0.249135 0.318 Uiso 1 1 calc R U . . .
CA78 C 0.8379(11) 0.3705(6) 0.2824(5) 0.235(6) Uani 1 1 d D U . . .
NA18 N 0.7918(9) 0.3600(5) 0.2761(3) 0.241(5) Uani 1 1 d D U . . .
NA28 N 0.8460(6) 0.3838(5) 0.3052(3) 0.235(5) Uani 1 1 d D U . . .
HA2C H 0.821812 0.385508 0.315750 0.282 Uiso 1 1 calc R U . . .
HA2D H 0.875341 0.390701 0.309524 0.282 Uiso 1 1 calc R U . . .
NA38 N 0.8770(8) 0.3694(5) 0.2659(3) 0.255(6) Uani 1 1 d D U . . .
HA3C H 0.905799 0.377190 0.270522 0.305 Uiso 1 1 calc R U . . .
HA3D H 0.872773 0.360937 0.250992 0.305 Uiso 1 1 calc R U . . .
OA28 O 0.7164(6) 0.3953(4) 0.1636(2) 0.247(5) Uani 1 1 d D U . . .
OA38 O 0.6778(5) 0.3248(3) 0.1793(2) 0.235(4) Uani 1 1 d D U . . .
HC3E H 0.665002 0.336533 0.167839 0.282 Uiso 1 1 calc R U . . .
OA48 O 0.6865(6) 0.3076(4) 0.2314(3) 0.237(4) Uani 1 1 d D U . . .
CA17 C 0.7297(8) 0.5368(5) 0.2265(4) 0.221(5) Uani 1 1 d D U . . .
HA17 H 0.741892 0.562175 0.225438 0.265 Uiso 1 1 calc R U . . .
CA27 C 0.7155(8) 0.5229(5) 0.1996(3) 0.214(5) Uani 1 1 d D U . . .
HA27 H 0.744868 0.526467 0.188951 0.257 Uiso 1 1 calc R U . . .
CA37 C 0.7037(9) 0.4839(5) 0.1989(3) 0.225(7) Uani 1 1 d D U . . .
HA37 H 0.672839 0.479683 0.208207 0.270 Uiso 1 1 calc R U . . .
CA47 C 0.7453(8) 0.4620(5) 0.2110(3) 0.219(5) Uani 1 1 d D U . . .
HA47 H 0.776257 0.465095 0.201567 0.262 Uiso 1 1 calc R U . . .
CA57 C 0.7517(8) 0.4763(5) 0.2382(3) 0.225(6) Uani 1 1 d D U . . .
HA57 H 0.721145 0.473236 0.248022 0.270 Uiso 1 1 calc R U . . .
OA57 O 0.7665(5) 0.5144(4) 0.2369(2) 0.226(4) Uani 1 1 d D U . . .
CA67 C 0.7969(10) 0.4578(7) 0.2512(3) 0.258(9) Uani 1 1 d D U . . .
HA6E H 0.795761 0.431553 0.248124 0.310 Uiso 1 1 calc R U . . .
HA6F H 0.827337 0.467187 0.243806 0.310 Uiso 1 1 calc R U . . .
CA77 C 0.8407(12) 0.4748(7) 0.2912(5) 0.256(8) Uani 1 1 d D U . . .
NA17 N 0.7983(7) 0.4644(5) 0.2790(3) 0.255(6) Uani 1 1 d D U . . .
NA27 N 0.8352(9) 0.4759(5) 0.3155(3) 0.274(7) Uani 1 1 d D U . . .
HA2E H 0.860498 0.479817 0.325003 0.329 Uiso 1 1 calc R U . . .
HA2F H 0.806316 0.472588 0.322018 0.329 Uiso 1 1 calc R U . . .
NA37 N 0.8833(11) 0.4795(7) 0.2798(4) 0.293(9) Uani 1 1 d D U . . .
HA3E H 0.909708 0.483582 0.288504 0.351 Uiso 1 1 calc R U . . .
HA3F H 0.884891 0.478598 0.263708 0.351 Uiso 1 1 calc R U . . .
OA27 O 0.6787(7) 0.5469(4) 0.1905(2) 0.254(5) Uani 1 1 d D U . . .
HC2G H 0.654920 0.534918 0.185481 0.304 Uiso 1 1 calc R U . . .
OA37 O 0.6976(5) 0.4709(3) 0.17360(19) 0.232(4) Uani 1 1 d D U . . .
HC3G H 0.691949 0.448744 0.173818 0.279 Uiso 1 1 calc R U . . .
OA47 O 0.7307(4) 0.4237(3) 0.21141(19) 0.204(3) Uani 1 1 d D U . . .
CA16 C 0.6133(9) 0.6057(5) 0.2917(3) 0.221(5) Uani 1 1 d D U . . .
HA16 H 0.605886 0.628662 0.300542 0.265 Uiso 1 1 calc R U . . .
CA26 C 0.6042(9) 0.6115(5) 0.2633(4) 0.223(5) Uani 1 1 d D U . . .
HA26 H 0.624633 0.632183 0.257570 0.268 Uiso 1 1 calc R U . . .
CA36 C 0.6192(9) 0.5777(5) 0.2491(3) 0.222(5) Uani 1 1 d D U . . .
HA36 H 0.598296 0.557119 0.254460 0.267 Uiso 1 1 calc R U . . .
CA46 C 0.6714(8) 0.5692(5) 0.2546(3) 0.219(5) Uani 1 1 d D U . . .
HA46 H 0.692543 0.589408 0.248792 0.263 Uiso 1 1 calc R U . . .
CA56 C 0.6792(9) 0.5633(5) 0.2830(4) 0.237(6) Uani 1 1 d D U . . .
HA56 H 0.659861 0.542144 0.288858 0.284 Uiso 1 1 calc R U . . .
OA56 O 0.6632(6) 0.5969(4) 0.2958(2) 0.234(4) Uani 1 1 d D U . . .
CA66 C 0.7350(9) 0.5582(7) 0.2892(4) 0.244(6) Uani 1 1 d D U . . .
HA6G H 0.747726 0.536832 0.280337 0.293 Uiso 1 1 calc R U . . .
HA6H H 0.753498 0.579514 0.283489 0.293 Uiso 1 1 calc R U . . .
CA76 C 0.7862(12) 0.5592(7) 0.3280(6) 0.274(9) Uani 1 1 d D U . . .
NA16 N 0.7422(8) 0.5534(5) 0.3163(3) 0.248(6) Uani 1 1 d D U . . .
NA26 N 0.7955(10) 0.5465(7) 0.3511(4) 0.304(10) Uani 1 1 d D U . . .
HA2G H 0.773222 0.534104 0.359050 0.364 Uiso 1 1 calc R U . . .
HA2H H 0.823805 0.550697 0.358103 0.364 Uiso 1 1 calc R U . . .
NA36 N 0.8258(12) 0.5731(7) 0.3142(5) 0.327(12) Uani 1 1 d D U . . .
HA3G H 0.855232 0.573218 0.320503 0.393 Uiso 1 1 calc R U . . .
HA3H H 0.820940 0.581440 0.299251 0.393 Uiso 1 1 calc R U . . .
OA26 O 0.5525(7) 0.6207(3) 0.2597(3) 0.253(5) Uani 1 1 d D U . . .
HC2I H 0.539451 0.605401 0.250537 0.304 Uiso 1 1 calc R U . . .
OA36 O 0.6128(5) 0.5833(3) 0.2224(2) 0.233(4) Uani 1 1 d D U . . .
HC3I H 0.583748 0.588593 0.219419 0.280 Uiso 1 1 calc R U . . .
OA46 O 0.6850(6) 0.5357(3) 0.2414(2) 0.222(4) Uani 1 1 d D U . . .
CA15 C 0.4828(9) 0.5589(7) 0.3610(4) 0.258(8) Uani 1 1 d D U . . .
HA15 H 0.462427 0.563280 0.375982 0.310 Uiso 1 1 calc R U . . .
CA25 C 0.4653(10) 0.5820(6) 0.3399(4) 0.249(7) Uani 1 1 d D U . . .
HA25 H 0.465776 0.607897 0.345011 0.299 Uiso 1 1 calc R U . . .
CA35 C 0.4974(8) 0.5770(6) 0.3155(4) 0.241(6) Uani 1 1 d D U . . .
HA35 H 0.496142 0.551287 0.310156 0.289 Uiso 1 1 calc R U . . .
CA45 C 0.5501(8) 0.5872(5) 0.3218(4) 0.232(6) Uani 1 1 d D U . . .
HA45 H 0.552228 0.613584 0.325324 0.279 Uiso 1 1 calc R U . . .
CA55 C 0.5690(8) 0.5655(6) 0.3442(4) 0.240(7) Uani 1 1 d D U . . .
HA55 H 0.572602 0.539509 0.339681 0.287 Uiso 1 1 calc R U . . .
OA55 O 0.5334(6) 0.5696(4) 0.3657(3) 0.262(6) Uani 1 1 d D U . . .
CA65 C 0.6188(9) 0.5804(7) 0.3553(5) 0.262(8) Uani 1 1 d D U . . .
HA6I H 0.642231 0.584961 0.341859 0.314 Uiso 1 1 calc R U . . .
HA6J H 0.612680 0.603405 0.363984 0.314 Uiso 1 1 calc R U . . .
CA75 C 0.6364(14) 0.5559(10) 0.3982(6) 0.288(11) Uani 1 1 d D U . . .
NA15 N 0.6407(7) 0.5525(5) 0.3737(3) 0.251(6) Uani 1 1 d D U . . .
NA25 N 0.6637(10) 0.5335(8) 0.4126(4) 0.320(11) Uani 1 1 d D U . . .
HA2I H 0.683201 0.517623 0.405825 0.384 Uiso 1 1 calc R U . . .
HA2J H 0.661792 0.535012 0.428742 0.384 Uiso 1 1 calc R U . . .
NA35 N 0.6002(11) 0.5762(8) 0.4081(4) 0.305(10) Uani 1 1 d D U . . .
HA3I H 0.579343 0.587198 0.398403 0.366 Uiso 1 1 calc R U . . .
HA3J H 0.597609 0.578265 0.424118 0.366 Uiso 1 1 calc R U . . .
OA25 O 0.4158(7) 0.5718(4) 0.3328(3) 0.259(5) Uani 1 1 d D U . . .
HC2K H 0.406296 0.554742 0.341706 0.311 Uiso 1 1 calc R U . . .
OA35 O 0.4817(6) 0.6003(4) 0.2951(3) 0.251(5) Uani 1 1 d D U . . .
OA45 O 0.5811(5) 0.5782(3) 0.3008(2) 0.218(4) Uani 1 1 d D U . . .
CA14 C 0.4402(10) 0.4226(8) 0.3933(5) 0.264(7) Uani 1 1 d D U . . .
HA14 H 0.427946 0.408850 0.407928 0.316 Uiso 1 1 calc R U . . .
CA24 C 0.3990(9) 0.4493(6) 0.3834(3) 0.241(6) Uani 1 1 d D U . . .
HA24 H 0.388969 0.464828 0.397554 0.289 Uiso 1 1 calc R U . . .
CA34 C 0.4202(9) 0.4745(6) 0.3634(4) 0.244(7) Uani 1 1 d D U . . .
HA34 H 0.429599 0.460413 0.348447 0.292 Uiso 1 1 calc R U . . .
CA44 C 0.4647(10) 0.4951(7) 0.3738(4) 0.248(7) Uani 1 1 d D U . . .
HA44 H 0.455040 0.508363 0.389062 0.297 Uiso 1 1 calc R U . . .
CA54 C 0.5023(12) 0.4668(9) 0.3801(5) 0.288(11) Uani 1 1 d D U . . .
HA54 H 0.510684 0.451403 0.365540 0.346 Uiso 1 1 calc R U . . .
OA54 O 0.4811(7) 0.4456(5) 0.4005(2) 0.277(7) Uani 1 1 d D U . . .
CA64 C 0.5506(13) 0.4859(9) 0.3921(6) 0.327(15) Uani 1 1 d D U . . .
HA6K H 0.563726 0.503767 0.380377 0.393 Uiso 1 1 calc R U . . .
HA6L H 0.540959 0.498821 0.407296 0.393 Uiso 1 1 calc R U . . .
CA74 C 0.5949(18) 0.4508(11) 0.4234(8) 0.368(18) Uani 1 1 d D U . . .
NA14 N 0.5904(11) 0.4587(7) 0.3984(5) 0.339(13) Uani 1 1 d D U . . .
NA24 N 0.5585(17) 0.4553(16) 0.4420(9) 0.45(2) Uani 1 1 d D U . . .
HA2K H 0.564852 0.449300 0.457345 0.541 Uiso 1 1 calc R U . . .
HA2L H 0.529848 0.464061 0.438144 0.541 Uiso 1 1 calc R U . . .
NA34 N 0.6395(13) 0.4379(10) 0.4270(6) 0.401(19) Uani 1 1 d D U . . .
HA3K H 0.659648 0.435789 0.414516 0.482 Uiso 1 1 calc R U . . .
HA3L H 0.648818 0.431404 0.441810 0.482 Uiso 1 1 calc R U . . .
OA24 O 0.3553(5) 0.4294(4) 0.3754(3) 0.250(5) Uani 1 1 d D U . . .
HC2M H 0.345809 0.415958 0.386759 0.300 Uiso 1 1 calc R U . . .
OA34 O 0.3786(7) 0.5019(4) 0.3571(2) 0.253(5) Uani 1 1 d D U . . .
OA44 O 0.4811(5) 0.5216(4) 0.3542(2) 0.234(4) Uani 1 1 d D U . . .
CA13 C 0.4817(10) 0.2869(7) 0.3773(5) 0.257(7) Uani 1 1 d D U . . .
HA13 H 0.482966 0.262306 0.384835 0.308 Uiso 1 1 calc R U . . .
CA23 C 0.4285(9) 0.3004(6) 0.3755(4) 0.244(6) Uani 1 1 d D U . . .
HA23 H 0.414514 0.300566 0.392513 0.293 Uiso 1 1 calc R U . . .
CA33 C 0.4229(8) 0.3385(5) 0.3649(4) 0.224(6) Uani 1 1 d D U . . .
HA33 H 0.436676 0.339533 0.347847 0.269 Uiso 1 1 calc R U . . .
CA43 C 0.4543(9) 0.3625(6) 0.3828(4) 0.258(8) Uani 1 1 d D U . . .
HA43 H 0.441131 0.361014 0.399896 0.309 Uiso 1 1 calc R U . . .
CA53 C 0.5071(9) 0.3489(6) 0.3821(4) 0.247(7) Uani 1 1 d D U . . .
HA53 H 0.520432 0.349925 0.364985 0.297 Uiso 1 1 calc R U . . .
OA53 O 0.5083(6) 0.3118(5) 0.3916(3) 0.268(6) Uani 1 1 d D U . . .
CA63 C 0.5405(10) 0.3700(8) 0.4002(5) 0.287(10) Uani 1 1 d D U . . .
HA6M H 0.538119 0.396111 0.396721 0.345 Uiso 1 1 calc R U . . .
HA6N H 0.529324 0.365946 0.417336 0.345 Uiso 1 1 calc R U . . .
CA73 C 0.6178(12) 0.3400(14) 0.4144(7) 0.363(16) Uani 1 1 d D U . . .
NA13 N 0.5916(8) 0.3584(7) 0.3979(4) 0.290(9) Uani 1 1 d D U . . .
NA23 N 0.6003(11) 0.3210(13) 0.4335(6) 0.40(2) Uani 1 1 d D U . . .
HA2M H 0.568825 0.319847 0.436040 0.482 Uiso 1 1 calc R U . . .
HA2N H 0.620472 0.309690 0.443367 0.482 Uiso 1 1 calc R U . . .
NA33 N 0.6696(9) 0.3408(14) 0.4113(7) 0.42(2) Uani 1 1 d D U . . .
HA3M H 0.682472 0.352905 0.399054 0.509 Uiso 1 1 calc R U . . .
HA3N H 0.688429 0.329084 0.421621 0.509 Uiso 1 1 calc R U . . .
OA23 O 0.3990(6) 0.2755(4) 0.3604(4) 0.285(7) Uani 1 1 d D U . . .
HC2O H 0.383050 0.287194 0.350009 0.342 Uiso 1 1 calc R U . . .
OA33 O 0.3742(5) 0.3512(4) 0.3649(2) 0.237(4) Uani 1 1 d D U . . .
HC3O H 0.373589 0.372479 0.359776 0.284 Uiso 1 1 calc R U . . .
OA43 O 0.4517(4) 0.3987(4) 0.3739(2) 0.224(4) Uani 1 1 d D U . . .
CA12 C 0.5894(9) 0.2160(8) 0.3101(6) 0.276(8) Uani 1 1 d D U . . .
HA12 H 0.607771 0.193749 0.305578 0.331 Uiso 1 1 calc R U . . .
CA22 C 0.5327(10) 0.2087(8) 0.3113(7) 0.278(8) Uani 1 1 d D U . . .
HA22 H 0.525832 0.188133 0.322660 0.334 Uiso 1 1 calc R U . . .
CA32 C 0.5041(9) 0.2399(7) 0.3184(6) 0.267(7) Uani 1 1 d D U . . .
HA32 H 0.508780 0.259404 0.305907 0.320 Uiso 1 1 calc R U . . .
CA42 C 0.5246(9) 0.2527(10) 0.3433(7) 0.298(11) Uani 1 1 d D U . . .
HA42 H 0.518802 0.233396 0.355823 0.358 Uiso 1 1 calc R U . . .
CA52 C 0.5789(9) 0.2616(9) 0.3430(5) 0.268(8) Uani 1 1 d D U . . .
HA52 H 0.584813 0.282313 0.331636 0.322 Uiso 1 1 calc R U . . .
OA52 O 0.6046(7) 0.2295(7) 0.3337(5) 0.310(8) Uani 1 1 d D U . . .
CA62 C 0.6040(9) 0.2689(13) 0.3680(6) 0.330(12) Uani 1 1 d D U . . .
HA6O H 0.590872 0.291229 0.375409 0.396 Uiso 1 1 calc R U . . .
HA6P H 0.597567 0.248732 0.379504 0.396 Uiso 1 1 calc R U . . .
CA72 C 0.6910(14) 0.2462(13) 0.3677(8) 0.370(16) Uani 1 1 d D U . . .
NA12 N 0.6579(8) 0.2727(10) 0.3639(5) 0.324(11) Uani 1 1 d D U . . .
NA22 N 0.7393(9) 0.2547(10) 0.3682(6) 0.354(15) Uani 1 1 d D U . . .
HA2O H 0.748612 0.277121 0.366114 0.424 Uiso 1 1 calc R U . . .
HA2P H 0.761120 0.237809 0.370638 0.424 Uiso 1 1 calc R U . . .
NA32 N 0.6791(12) 0.2099(13) 0.3724(12) 0.51(3) Uani 1 1 d D U . . .
HA3O H 0.648467 0.203208 0.373035 0.614 Uiso 1 1 calc R U . . .
HA3P H 0.702332 0.194031 0.374686 0.614 Uiso 1 1 calc R U . . .
OA22 O 0.5172(7) 0.1997(6) 0.2864(5) 0.306(7) Uani 1 1 d D U . . .
HA2Q H 0.532399 0.181559 0.281509 0.367 Uiso 1 1 calc R U . . .
OA32 O 0.4514(5) 0.2340(4) 0.3222(4) 0.279(6) Uani 1 1 d D U . . .
HA3Q H 0.437889 0.253566 0.325554 0.335 Uiso 1 1 calc R U . . .
OA42 O 0.5004(6) 0.2863(5) 0.3519(3) 0.254(5) Uani 1 1 d D U . . .
CB11 C 0.8125(11) 0.5111(6) 0.1020(3) 0.264(8) Uani 1 1 d D U . . .
HB11 H 0.836621 0.528339 0.109086 0.317 Uiso 1 1 calc R U . . .
CB21 C 0.7566(11) 0.5234(6) 0.1063(4) 0.260(7) Uani 1 1 d D U . . .
HB21 H 0.752892 0.548533 0.099994 0.311 Uiso 1 1 calc R U . . .
CB31 C 0.7193(11) 0.4997(6) 0.0930(3) 0.250(7) Uani 1 1 d D U . . .
HB31 H 0.718010 0.475148 0.100584 0.300 Uiso 1 1 calc R U . . .
CB41 C 0.7307(13) 0.4969(7) 0.0645(4) 0.261(7) Uani 1 1 d D U . . .
HB41 H 0.726555 0.520923 0.056388 0.313 Uiso 1 1 calc R U . . .
CB51 C 0.7820(13) 0.4833(7) 0.0609(4) 0.270(8) Uani 1 1 d D U . . .
HB51 H 0.784220 0.458331 0.067779 0.324 Uiso 1 1 calc R U . . .
OB51 O 0.8177(9) 0.5066(5) 0.0740(3) 0.285(6) Uani 1 1 d D U . . .
CB61 C 0.7982(16) 0.4824(9) 0.0326(4) 0.326(14) Uani 1 1 d D U . . .
HB6A H 0.773365 0.469241 0.022949 0.391 Uiso 1 1 calc R U . . .
HB6B H 0.799835 0.507340 0.026271 0.391 Uiso 1 1 calc R U . . .
CB71 C 0.888(2) 0.4811(17) 0.0308(9) 0.39(2) Uani 1 1 d D U . . .
NB11 N 0.8440(16) 0.4656(11) 0.0295(6) 0.346(14) Uani 1 1 d D U . . .
NB21 N 0.8994(19) 0.5168(12) 0.0399(6) 0.409(18) Uani 1 1 d D U . . .
HB2A H 0.875982 0.530729 0.045341 0.491 Uiso 1 1 calc R U . . .
HB2B H 0.929641 0.524495 0.039897 0.491 Uiso 1 1 calc R U . . .
NB31 N 0.9289(16) 0.4587(13) 0.0232(6) 0.42(2) Uani 1 1 d D U . . .
HB3A H 0.923738 0.436518 0.018192 0.505 Uiso 1 1 calc R U . . .
HB3B H 0.958712 0.467262 0.023553 0.505 Uiso 1 1 calc R U . . .
OB21 O 0.7514(8) 0.5243(4) 0.1329(2) 0.278(6) Uani 1 1 d D U . . .
HD2C H 0.728788 0.510538 0.137141 0.333 Uiso 1 1 calc R U . . .
OB31 O 0.6741(8) 0.5180(4) 0.0962(2) 0.271(6) Uani 1 1 d D U . . .
HD3C H 0.652432 0.507704 0.088017 0.325 Uiso 1 1 calc R U . . .
OB41 O 0.6971(9) 0.4717(5) 0.0546(2) 0.280(6) Uani 1 1 d D U . . .
CB18 C 0.9210(11) 0.4198(7) 0.1582(4) 0.260(7) Uani 1 1 d D U . . .
HB18 H 0.953259 0.416517 0.166455 0.312 Uiso 1 1 calc R U . . .
CB28 C 0.8940(9) 0.4516(7) 0.1692(5) 0.251(6) Uani 1 1 d D U . . .
HB28 H 0.916394 0.472805 0.169701 0.301 Uiso 1 1 calc R U . . .
CB38 C 0.8461(9) 0.4621(7) 0.1537(4) 0.244(7) Uani 1 1 d D U . . .
HB38 H 0.822437 0.441778 0.155122 0.293 Uiso 1 1 calc R U . . .
CB48 C 0.8598(11) 0.4664(6) 0.1254(4) 0.259(8) Uani 1 1 d D U . . .
HB48 H 0.881686 0.487855 0.124032 0.311 Uiso 1 1 calc R U . . .
CB58 C 0.8887(12) 0.4340(7) 0.1166(4) 0.279(10) Uani 1 1 d D U . . .
HB58 H 0.865917 0.413059 0.117212 0.335 Uiso 1 1 calc R U . . .
OB58 O 0.9271(7) 0.4254(5) 0.1317(3) 0.279(6) Uani 1 1 d D U . . .
CB68 C 0.9057(15) 0.4374(9) 0.0887(5) 0.319(15) Uani 1 1 d D U . . .
HB6C H 0.878272 0.446674 0.078657 0.383 Uiso 1 1 calc R U . . .
HB6D H 0.932616 0.455125 0.087596 0.383 Uiso 1 1 calc R U . . .
CB78 C 0.9755(19) 0.3958(16) 0.0784(9) 0.38(2) Uani 1 1 d D U . . .
NB18 N 0.9229(13) 0.4015(8) 0.0779(4) 0.328(12) Uani 1 1 d D U . . .
NB28 N 0.9872(14) 0.3632(11) 0.0665(7) 0.394(17) Uani 1 1 d D U . . .
HB2C H 1.016255 0.353741 0.068334 0.472 Uiso 1 1 calc R U . . .
HB2D H 0.965392 0.352381 0.057305 0.472 Uiso 1 1 calc R U . . .
NB38 N 1.014(2) 0.4104(13) 0.0928(11) 0.43(2) Uani 1 1 d D U . . .
HB3C H 1.042402 0.399155 0.093634 0.520 Uiso 1 1 calc R U . . .
HB3D H 1.010175 0.430705 0.100875 0.520 Uiso 1 1 calc R U . . .
OB28 O 0.8779(6) 0.4433(4) 0.1941(2) 0.244(4) Uani 1 1 d D U . . .
HD2E H 0.887293 0.422675 0.198007 0.293 Uiso 1 1 calc R U . . .
OB38 O 0.8238(8) 0.4933(4) 0.1634(2) 0.269(6) Uani 1 1 d D U . . .
HD3E H 0.822377 0.509243 0.152550 0.323 Uiso 1 1 calc R U . . .
OB48 O 0.8165(7) 0.4746(4) 0.1123(2) 0.253(5) Uani 1 1 d D U . . .
CB17 C 0.9172(10) 0.2790(7) 0.1854(4) 0.242(6) Uani 1 1 d D U . . .
HB17 H 0.937202 0.258470 0.191793 0.290 Uiso 1 1 calc R U . . .
CB27 C 0.9176(8) 0.3103(6) 0.2045(4) 0.235(6) Uani 1 1 d D U . . .
HB27 H 0.952146 0.316001 0.208914 0.282 Uiso 1 1 calc R U . . .
CB37 C 0.8922(8) 0.3454(6) 0.1953(4) 0.237(6) Uani 1 1 d D U . . .
HB37 H 0.856342 0.342353 0.192783 0.284 Uiso 1 1 calc R U . . .
CB47 C 0.9203(9) 0.3562(6) 0.1706(3) 0.240(6) Uani 1 1 d D U . . .
HB47 H 0.955358 0.362089 0.173461 0.289 Uiso 1 1 calc R U . . .
CB57 C 0.9130(9) 0.3236(6) 0.1518(4) 0.240(7) Uani 1 1 d D U . . .
HB57 H 0.877768 0.317387 0.149955 0.288 Uiso 1 1 calc R U . . .
OB57 O 0.9401(5) 0.2937(4) 0.1621(2) 0.247(5) Uani 1 1 d D U . . .
CB67 C 0.9371(10) 0.3294(9) 0.1265(5) 0.286(10) Uani 1 1 d D U . . .
HB6E H 0.922318 0.351098 0.118951 0.343 Uiso 1 1 calc R U . . .
HB6F H 0.971975 0.334755 0.129254 0.343 Uiso 1 1 calc R U . . .
CB77 C 0.9779(15) 0.2770(13) 0.1049(8) 0.343(16) Uani 1 1 d D U . . .
NB17 N 0.9338(10) 0.2993(6) 0.1081(4) 0.281(8) Uani 1 1 d D U . . .
NB27 N 0.9690(18) 0.2513(12) 0.0862(7) 0.44(2) Uani 1 1 d D U . . .
HB2E H 0.991332 0.235291 0.082523 0.533 Uiso 1 1 calc R U . . .
HB2F H 0.941079 0.251335 0.078304 0.533 Uiso 1 1 calc R U . . .
NB37 N 1.0166(12) 0.2814(10) 0.1186(8) 0.382(18) Uani 1 1 d D U . . .
HB3E H 1.041742 0.267127 0.116804 0.458 Uiso 1 1 calc R U . . .
HB3F H 1.017309 0.298689 0.129650 0.458 Uiso 1 1 calc R U . . .
OB27 O 0.8919(5) 0.2980(4) 0.2267(2) 0.237(4) Uani 1 1 d D U . . .
HD2G H 0.905495 0.279598 0.232254 0.284 Uiso 1 1 calc R U . . .
OB37 O 0.9039(5) 0.3735(4) 0.2128(2) 0.230(4) Uani 1 1 d D U . . .
OB47 O 0.8917(5) 0.3875(4) 0.1604(2) 0.221(4) Uani 1 1 d D U . . .
CB16 C 0.7935(9) 0.1679(5) 0.1767(4) 0.229(6) Uani 1 1 d D U . . .
HB16 H 0.785546 0.142011 0.179802 0.274 Uiso 1 1 calc R U . . .
CB26 C 0.7930(9) 0.1892(5) 0.2026(3) 0.230(6) Uani 1 1 d D U . . .
HB26 H 0.816164 0.177345 0.214320 0.276 Uiso 1 1 calc R U . . .
CB36 C 0.8074(8) 0.2268(6) 0.1991(4) 0.223(5) Uani 1 1 d D U . . .
HB36 H 0.782169 0.239319 0.188888 0.267 Uiso 1 1 calc R U . . .
CB46 C 0.8596(8) 0.2291(6) 0.1852(4) 0.235(6) Uani 1 1 d D U . . .
HB46 H 0.885690 0.218897 0.195992 0.282 Uiso 1 1 calc R U . . .
CB56 C 0.8554(9) 0.2067(6) 0.1616(4) 0.238(6) Uani 1 1 d D U . . .
HB56 H 0.832263 0.218485 0.149901 0.286 Uiso 1 1 calc R U . . .
OB56 O 0.8411(6) 0.1701(4) 0.1659(2) 0.237(4) Uani 1 1 d D U . . .
CB66 C 0.9079(10) 0.2039(6) 0.1495(4) 0.252(7) Uani 1 1 d D U . . .
HB6G H 0.922448 0.228142 0.147815 0.303 Uiso 1 1 calc R U . . .
HB6H H 0.929615 0.189140 0.160066 0.303 Uiso 1 1 calc R U . . .
CB76 C 0.9451(13) 0.1708(9) 0.1132(6) 0.291(12) Uani 1 1 d D U . . .
NB16 N 0.9024(9) 0.1867(6) 0.1248(4) 0.284(8) Uani 1 1 d D U . . .
NB26 N 0.9883(11) 0.1697(7) 0.1267(5) 0.314(11) Uani 1 1 d D U . . .
HB2G H 1.015007 0.161381 0.119946 0.376 Uiso 1 1 calc R U . . .
HB2H H 0.988696 0.177372 0.142020 0.376 Uiso 1 1 calc R U . . .
NB36 N 0.9423(11) 0.1603(9) 0.0914(5) 0.328(12) Uani 1 1 d D U . . .
HB3G H 0.968170 0.151760 0.083929 0.394 Uiso 1 1 calc R U . . .
HB3H H 0.914370 0.161431 0.083532 0.394 Uiso 1 1 calc R U . . .
OB26 O 0.7441(6) 0.1878(4) 0.2127(2) 0.246(5) Uani 1 1 d D U . . .
HD2I H 0.735826 0.166350 0.214647 0.295 Uiso 1 1 calc R U . . .
OB36 O 0.8129(6) 0.2457(4) 0.2224(2) 0.252(5) Uani 1 1 d D U . . .
HD3I H 0.821086 0.267050 0.219756 0.303 Uiso 1 1 calc R U . . .
OB46 O 0.8698(6) 0.2669(4) 0.1801(2) 0.231(4) Uani 1 1 d D U . . .
CB15 C 0.6379(10) 0.1494(7) 0.1192(4) 0.266(8) Uani 1 1 d D U . . .
HB15 H 0.612280 0.133008 0.112450 0.319 Uiso 1 1 calc R U . . .
CB25 C 0.6279(9) 0.1554(6) 0.1466(5) 0.252(7) Uani 1 1 d D U . . .
HB25 H 0.629684 0.131261 0.154674 0.302 Uiso 1 1 calc R U . . .
CB35 C 0.6685(9) 0.1780(7) 0.1576(4) 0.252(7) Uani 1 1 d D U . . .
HB35 H 0.667276 0.202734 0.150287 0.303 Uiso 1 1 calc R U . . .
CB45 C 0.7196(8) 0.1603(6) 0.1514(4) 0.230(6) Uani 1 1 d D U . . .
HB45 H 0.721805 0.136313 0.159760 0.276 Uiso 1 1 calc R U . . .
CB55 C 0.7241(10) 0.1550(7) 0.1240(4) 0.248(7) Uani 1 1 d D U . . .
HB55 H 0.724976 0.178751 0.115283 0.298 Uiso 1 1 calc R U . . .
OB55 O 0.6841(7) 0.1335(4) 0.1153(3) 0.257(5) Uani 1 1 d D U . . .
CB65 C 0.7711(11) 0.1317(7) 0.1174(4) 0.269(9) Uani 1 1 d D U . . .
HB6I H 0.799355 0.141308 0.126624 0.322 Uiso 1 1 calc R U . . .
HB6J H 0.765747 0.106575 0.122761 0.322 Uiso 1 1 calc R U . . .
CB75 C 0.7641(13) 0.1080(10) 0.0733(6) 0.284(11) Uani 1 1 d D U . . .
NB15 N 0.7829(9) 0.1321(6) 0.0897(4) 0.272(7) Uani 1 1 d D U . . .
NB25 N 0.7838(10) 0.1062(8) 0.0499(5) 0.337(13) Uani 1 1 d D U . . .
HB2I H 0.808061 0.120422 0.045877 0.404 Uiso 1 1 calc R U . . .
HB2J H 0.772189 0.090838 0.039151 0.404 Uiso 1 1 calc R U . . .
NB35 N 0.7294(12) 0.0814(8) 0.0802(6) 0.321(11) Uani 1 1 d D U . . .
HB3I H 0.719380 0.080142 0.095565 0.386 Uiso 1 1 calc R U . . .
HB3J H 0.718039 0.066296 0.069225 0.386 Uiso 1 1 calc R U . . .
OB25 O 0.5769(7) 0.1692(5) 0.1505(3) 0.296(7) Uani 1 1 d D U . . .
HD2K H 0.563734 0.172866 0.136838 0.355 Uiso 1 1 calc R U . . .
OB35 O 0.6607(6) 0.1806(5) 0.1836(3) 0.272(6) Uani 1 1 d D U . . .
HD3K H 0.635914 0.168779 0.187479 0.326 Uiso 1 1 calc R U . . .
OB45 O 0.7562(6) 0.1833(3) 0.1610(2) 0.230(4) Uani 1 1 d D U . . .
CB14 C 0.5631(13) 0.2255(7) 0.0419(6) 0.297(9) Uani 1 1 d D U . . .
HB14 H 0.544186 0.225565 0.026158 0.356 Uiso 1 1 calc R U . . .
CB24 C 0.5307(12) 0.2091(10) 0.0637(6) 0.310(10) Uani 1 1 d D U . . .
HB24 H 0.518955 0.184622 0.058880 0.373 Uiso 1 1 calc R U . . .
CB34 C 0.5585(10) 0.2067(7) 0.0875(5) 0.254(7) Uani 1 1 d D U . . .
HB34 H 0.569394 0.231430 0.092219 0.305 Uiso 1 1 calc R U . . .
CB44 C 0.6050(10) 0.1830(7) 0.0827(5) 0.267(8) Uani 1 1 d D U . . .
HB44 H 0.595537 0.157782 0.078281 0.320 Uiso 1 1 calc R U . . .
CB54 C 0.6347(13) 0.2004(10) 0.0619(6) 0.305(12) Uani 1 1 d D U . . .
HB54 H 0.648542 0.224174 0.066905 0.366 Uiso 1 1 calc R U . . .
OB54 O 0.6038(8) 0.2034(5) 0.0396(3) 0.297(8) Uani 1 1 d D U . . .
CB64 C 0.6768(13) 0.1719(9) 0.0547(6) 0.337(14) Uani 1 1 d D U . . .
HB6K H 0.662601 0.150543 0.046555 0.405 Uiso 1 1 calc R U . . .
HB6L H 0.694570 0.163976 0.069637 0.405 Uiso 1 1 calc R U . . .
CB74 C 0.713(2) 0.1871(13) 0.0122(8) 0.357(16) Uani 1 1 d D U . . .
NB14 N 0.7135(13) 0.1935(8) 0.0358(5) 0.340(12) Uani 1 1 d D U . . .
NB24 N 0.752(2) 0.1995(12) -0.0002(9) 0.44(2) Uani 1 1 d D U . . .
HB2K H 0.774991 0.211071 0.007591 0.524 Uiso 1 1 calc R U . . .
HB2L H 0.753826 0.196150 -0.016183 0.524 Uiso 1 1 calc R U . . .
NB34 N 0.672(2) 0.1706(16) 0.0028(9) 0.47(3) Uani 1 1 d D U . . .
HB3K H 0.647527 0.165066 0.012615 0.566 Uiso 1 1 calc R U . . .
HB3L H 0.669828 0.165775 -0.013009 0.566 Uiso 1 1 calc R U . . .
OB24 O 0.4884(8) 0.2332(5) 0.0670(5) 0.320(8) Uani 1 1 d D U . . .
HD2M H 0.471601 0.233359 0.054185 0.385 Uiso 1 1 calc R U . . .
OB34 O 0.5298(8) 0.1921(5) 0.1075(5) 0.289(6) Uani 1 1 d D U . . .
OB44 O 0.6358(6) 0.1834(4) 0.1059(3) 0.244(5) Uani 1 1 d D U . . .
CB13 C 0.5726(16) 0.3608(8) 0.0096(5) 0.309(10) Uani 1 1 d D U . . .
HB13 H 0.564262 0.376192 -0.004950 0.371 Uiso 1 1 calc R U . . .
CB23 C 0.5260(15) 0.3471(7) 0.0204(5) 0.296(9) Uani 1 1 d D U . . .
HB23 H 0.505085 0.336704 0.007110 0.355 Uiso 1 1 calc R U . . .
CB33 C 0.5340(14) 0.3195(8) 0.0403(5) 0.279(10) Uani 1 1 d D U . . .
HB33 H 0.549833 0.330477 0.055089 0.335 Uiso 1 1 calc R U . . .
CB43 C 0.5683(13) 0.2883(7) 0.0283(5) 0.281(9) Uani 1 1 d D U . . .
HB43 H 0.550914 0.276337 0.014365 0.338 Uiso 1 1 calc R U . . .
CB53 C 0.6160(14) 0.3051(7) 0.0192(5) 0.276(9) Uani 1 1 d D U . . .
HB53 H 0.631436 0.318128 0.033283 0.332 Uiso 1 1 calc R U . . .
OB53 O 0.6040(9) 0.3309(5) 0.0008(3) 0.302(8) Uani 1 1 d D U . . .
CB63 C 0.6550(18) 0.2797(9) 0.0076(6) 0.329(14) Uani 1 1 d D U . . .
HB6M H 0.658850 0.259103 0.018950 0.395 Uiso 1 1 calc R U . . .
HB6N H 0.640706 0.269993 -0.007795 0.395 Uiso 1 1 calc R U . . .
CB73 C 0.714(2) 0.3031(10) -0.0249(9) 0.36(2) Uani 1 1 d D U . . .
NB13 N 0.7059(17) 0.2925(9) 0.0012(7) 0.354(14) Uani 1 1 d D U . . .
NB23 N 0.759(2) 0.3096(11) -0.0275(10) 0.44(3) Uani 1 1 d D U . . .
HB2M H 0.770699 0.316123 -0.041947 0.528 Uiso 1 1 calc R U . . .
HB2N H 0.779143 0.307413 -0.014924 0.528 Uiso 1 1 calc R U . . .
NB33 N 0.672(2) 0.303(3) -0.0388(8) 0.62(7) Uani 1 1 d D U . . .
HB3M H 0.673253 0.308827 -0.054421 0.749 Uiso 1 1 calc R U . . .
HB3N H 0.644111 0.297219 -0.031976 0.749 Uiso 1 1 calc R U . . .
OB23 O 0.5017(9) 0.3772(5) 0.0314(3) 0.311(8) Uani 1 1 d D U . . .
HD2O H 0.519576 0.395392 0.030483 0.373 Uiso 1 1 calc R U . . .
OB33 O 0.4876(10) 0.3027(6) 0.0469(4) 0.301(8) Uani 1 1 d D U . . .
HD3O H 0.492097 0.287636 0.058070 0.361 Uiso 1 1 calc R U . . .
OB43 O 0.5779(7) 0.2618(4) 0.0481(2) 0.259(5) Uani 1 1 d D U . . .
CB12 C 0.6741(18) 0.4840(7) 0.0319(4) 0.317(10) Uani 1 1 d D U . . .
HB12 H 0.684619 0.508912 0.027502 0.381 Uiso 1 1 calc R U . . .
CB22 C 0.6172(17) 0.4822(7) 0.0374(5) 0.314(10) Uani 1 1 d D U . . .
HB22 H 0.600565 0.491443 0.022306 0.377 Uiso 1 1 calc R U . . .
CB32 C 0.5987(17) 0.4446(8) 0.0413(4) 0.306(11) Uani 1 1 d D U . . .
HB32 H 0.612730 0.435343 0.057030 0.367 Uiso 1 1 calc R U . . .
CB42 C 0.6147(16) 0.4188(7) 0.0201(4) 0.292(9) Uani 1 1 d D U . . .
HB42 H 0.598030 0.425262 0.004358 0.350 Uiso 1 1 calc R U . . .
CB52 C 0.6699(16) 0.4203(8) 0.0170(5) 0.308(11) Uani 1 1 d D U . . .
HB52 H 0.687932 0.408046 0.030671 0.369 Uiso 1 1 calc R U . . .
OB52 O 0.6866(11) 0.4583(5) 0.0128(2) 0.323(9) Uani 1 1 d D U . . .
CB62 C 0.681(2) 0.4037(13) -0.0092(8) 0.43(2) Uani 1 1 d D U . . .
HB6O H 0.668044 0.378888 -0.010299 0.517 Uiso 1 1 calc R U . . .
HB6P H 0.665861 0.418448 -0.022286 0.517 Uiso 1 1 calc R U . . .
CB72 C 0.750(3) 0.4004(16) -0.0377(9) 0.44(2) Uani 1 1 d D U . . .
NB12 N 0.735(2) 0.4036(11) -0.0119(7) 0.44(2) Uani 1 1 d D U . . .
NB22 N 0.798(3) 0.4037(14) -0.0416(11) 0.51(3) Uani 1 1 d D U . . .
HB2O H 0.809430 0.405028 -0.056718 0.612 Uiso 1 1 calc R U . . .
HB2P H 0.818327 0.404551 -0.029085 0.612 Uiso 1 1 calc R U . . .
NB32 N 0.719(2) 0.3992(8) -0.0586(7) 0.46(2) Uani 1 1 d D U . . .
HB3O H 0.731719 0.400546 -0.073426 0.552 Uiso 1 1 calc R U . . .
HB3P H 0.687710 0.396997 -0.056607 0.552 Uiso 1 1 calc R U . . .
OB22 O 0.6060(11) 0.5072(4) 0.0568(2) 0.322(10) Uani 1 1 d D U . . .
HB2Q H 0.591920 0.496407 0.068329 0.387 Uiso 1 1 calc R U . . .
OB32 O 0.5481(13) 0.4438(6) 0.0433(4) 0.325(9) Uani 1 1 d D U . . .
HB3Q H 0.538989 0.422630 0.046010 0.390 Uiso 1 1 calc R U . . .
OB42 O 0.6039(8) 0.3831(5) 0.0269(2) 0.271(6) Uani 1 1 d D U . . .
P1 P 0.9479(4) 0.2589(4) 0.2839(3) 0.318(4) Uani 1 1 d . . . . .
O1 O 0.9073(11) 0.2327(11) 0.2737(5) 0.392(15) Uani 1 1 d . . . . .
O2 O 0.9915(7) 0.2316(6) 0.2887(4) 0.307(8) Uani 1 1 d . . . . .
O3 O 0.9292(8) 0.2786(6) 0.3059(4) 0.302(7) Uani 1 1 d . . . . .
O4 O 0.9600(9) 0.2875(6) 0.2628(3) 0.305(7) Uani 1 1 d . . . . .
P2 P 0.7442(5) 0.3552(5) 0.3565(3) 0.348(5) Uani 1 1 d . . . . .
O5 O 0.7290(12) 0.3690(13) 0.3797(5) 0.44(2) Uani 1 1 d . . . . .
O6 O 0.7701(9) 0.3841(7) 0.3414(4) 0.335(10) Uani 1 1 d . . . . .
O7 O 0.7024(8) 0.3380(9) 0.3409(4) 0.329(10) Uani 1 1 d . . . . .
O8 O 0.7865(9) 0.3199(10) 0.3615(6) 0.377(13) Uani 1 1 d . . . . .
P3 P 0.7195(9) 0.4672(5) 0.3622(4) 0.388(7) Uani 1 1 d . U . . .
O9 O 0.7386(17) 0.4944(10) 0.3847(6) 0.408(16) Uani 1 1 d . U . . .
O10 O 0.6920(11) 0.4846(12) 0.3393(5) 0.398(17) Uani 1 1 d . U . . .
O11 O 0.7566(18) 0.4501(8) 0.3472(7) 0.42(2) Uani 1 1 d . U . . .
O12 O 0.688(2) 0.4437(11) 0.3737(8) 0.49(3) Uani 1 1 d . U . . .
P4 P 0.8483(18) 0.3577(18) 0.0336(10) 0.54(3) Uani 0.4 1 d D U P . .
O13 O 0.839(2) 0.3156(17) 0.0326(19) 0.46(4) Uani 0.4 1 d D U P . .
O14 O 0.8844(19) 0.370(3) 0.0122(11) 0.49(5) Uani 0.4 1 d D U P . .
O15 O 0.7968(18) 0.3776(18) 0.0303(12) 0.48(5) Uani 0.4 1 d D U P . .
O16 O 0.872(3) 0.369(3) 0.0593(11) 0.62(6) Uani 0.4 1 d D U P . .
P5 P 0.1980(9) 0.1168(5) 0.1380(3) 0.284(7) Uani 0.4 1 d D U P . .
O17 O 0.2154(13) 0.0838(6) 0.1525(4) 0.245(13) Uani 0.4 1 d D U P . .
O18 O 0.2257(18) 0.1233(11) 0.1129(6) 0.35(3) Uani 0.4 1 d D U P . .
O19 O 0.207(2) 0.1530(9) 0.1548(8) 0.36(2) Uani 0.4 1 d D U P . .
O20 O 0.1405(10) 0.1160(13) 0.1343(9) 0.33(2) Uani 0.4 1 d D U P . .
P6 P 0.9335(14) 0.0786(14) 0.0213(6) 0.52(3) Uani 0.4 1 d D U P . .
O21 O 0.916(2) 0.0871(19) -0.0062(5) 0.54(5) Uani 0.4 1 d D U P . .
O22 O 0.943(2) 0.1161(18) 0.0350(8) 0.48(5) Uani 0.4 1 d D U P . .
O23 O 0.9815(19) 0.055(2) 0.0205(11) 0.57(5) Uani 0.4 1 d D U P . .
O24 O 0.8914(17) 0.0586(17) 0.0359(8) 0.46(4) Uani 0.4 1 d D U P . .
P7 P 0.848(2) 0.2034(12) 0.0462(9) 0.53(3) Uani 0.4 1 d D U P . .
O25 O 0.8585(19) 0.1642(11) 0.0554(10) 0.35(3) Uani 0.4 1 d D U P . .
O26 O 0.877(2) 0.2315(13) 0.0623(10) 0.46(4) Uani 0.4 1 d D U P . .
O27 O 0.792(2) 0.2129(17) 0.0488(14) 0.44(4) Uani 0.4 1 d D U P . .
O28 O 0.863(4) 0.207(2) 0.0186(8) 0.60(6) Uani 0.4 1 d D U P . .
NA2 N 0.9393(9) 0.1941(6) 0.2317(5) 0.292(8) Uani 1 1 d . . . . .
OW1 O 0.2468(12) 0.1552(8) 0.2431(4) 0.303(12) Uani 0.67 1 d . . P . .
OW3 O 0.3039(13) 0.3718(8) 0.2037(5) 0.249(11) Uani 0.45 1 d . . P . .
OW4 O 0.0528(9) 0.4058(9) 0.1783(7) 0.264(13) Uani 0.45 1 d . . P . .
OW5 O 0.5780(11) 0.1532(7) 0.2137(10) 0.271(18) Uani 0.4 1 d . . P . .
OW6 O 0.9090(13) 0.4922(8) 0.2281(5) 0.239(11) Uani 0.4 1 d . . P . .
OW7 O 0.0140(13) 0.1756(8) 0.1774(6) 0.244(12) Uani 0.4 1 d . . P . .
OW8 O 0.2956(9) 0.4475(8) 0.2012(5) 0.214(8) Uani 0.4 1 d . . P . .
OW9 O 0.030(3) 0.0900(16) 0.0575(10) 0.43(6) Uani 0.25 1 d . U P . .
OW10 O 0.301(2) 0.1213(13) 0.0958(6) 0.278(19) Uani 0.35 1 d . U P . .
OW11 O 0.228(3) 0.1879(11) 0.0884(8) 0.34(3) Uani 0.35 1 d . U P . .
OW12 O 0.3823(11) 0.3784(11) 0.1499(5) 0.228(12) Uani 0.35 1 d . . P . .
OW13 O 0.7090(17) 0.3910(12) 0.0770(11) 0.34(2) Uani 0.5 1 d . . P . .
OW14 O -0.0059(15) 0.4747(17) 0.2362(9) 0.30(3) Uani 0.3 1 d . . P . .
OW15 O 0.0552(9) 0.3319(8) 0.1603(6) 0.191(9) Uani 0.3 1 d . . P . .
OW16 O 0.381(4) 0.3598(14) 0.2318(12) 0.33(3) Uani 0.3 1 d . . P . .
OW18 O 0.161(2) 0.1530(9) 0.2083(6) 0.242(16) Uani 0.3 1 d . . P . .
OW19 O 0.5795(14) 0.3560(15) -0.1072(7) 0.251(18) Uani 0.3 1 d . . P . .
OW20 O 0.316(2) 0.375(3) 0.0340(13) 0.36(5) Uani 0.25 1 d . U P . .
OW21 O 0.082(3) 0.224(2) 0.0958(15) 0.39(5) Uani 0.35 1 d . U P . .
OW22 O 0.273(4) 0.2716(18) 0.0655(15) 0.46(6) Uani 0.35 1 d . U P . .
OW23 O 0.563(3) 0.486(3) 0.2125(12) 0.48(5) Uani 0.5 1 d . U P . .
OW24 O 0.384(2) 0.468(2) 0.2323(17) 0.29(3) Uani 0.2 1 d . . P . .
OW25 O 0.6543(15) 0.081(2) 0.2394(9) 0.24(3) Uani 0.2 1 d . . P . .
OW26 O 0.5121(17) 0.1119(16) 0.159(2) 0.30(4) Uani 0.2 1 d . U P . .
OW27 O 0.700(4) 0.0184(17) 0.0488(8) 0.29(4) Uani 0.2 1 d . U P . .
OW28 O 0.578(2) 0.064(3) 0.162(3) 0.41(7) Uani 0.2 1 d . U P . .
OW29 O 0.500000 0.519(3) 0.250000 0.38(6) Uani 0.3 2 d S TU P . .
OW30 O 0.406(2) 0.455(2) 0.1578(10) 0.33(3) Uani 0.35 1 d . U P . .
OW31 O 0.440(5) 0.446(4) 0.1982(14) 0.34(7) Uani 0.15 1 d . U P A 1
OW31 O 0.448(3) 0.3466(16) 0.197(3) 0.33(6) Uani 0.15 1 d . U P B 2
OW32 O 0.590(3) 0.4063(18) 0.1917(9) 0.34(3) Uani 0.35 1 d . U P . .
OW34 O 0.667(3) 0.335(3) 0.0823(8) 0.31(3) Uani 0.25 1 d . . P . .
OW35 O 0.8218(15) 0.2051(16) 0.0969(7) 0.234(18) Uani 0.25 1 d . . P . .
OW36 O 0.828(2) 0.0119(14) 0.0379(7) 0.30(4) Uani 0.25 1 d D . P . .
OW37 O 0.6235(19) 0.0459(15) 0.1172(11) 0.28(3) Uani 0.25 1 d . . P . .
OW39 O 0.016(4) 0.209(3) 0.0452(16) 0.38(6) Uani 0.2 1 d . U P . .
OW40 O 0.824(2) 0.326(5) 0.1039(17) 0.39(8) Uani 0.15 1 d . U P . .
OW41 O 0.329(3) 0.147(3) 0.216(2) 0.21(3) Uani 0.1 1 d . . P . .
OW42 O 0.4246(12) 0.1771(15) 0.1098(8) 0.29(2) Uani 0.4 1 d . . P . .
OW43 O 0.419(2) 0.1416(19) 0.240(2) 0.28(3) Uani 0.2 1 d . . P . .
OW44 O 0.759(3) 0.380(4) 0.1202(12) 0.36(7) Uani 0.2 1 d . . P . .

loop_
_atom_site_aniso_label
_atom_site_aniso_U_11
_atom_site_aniso_U_22
_atom_site_aniso_U_33
_atom_site_aniso_U_23
_atom_site_aniso_U_13
_atom_site_aniso_U_12
CA11 0.296(19) 0.227(15) 0.228(15) 0.015(13) 0.012(15) 0.019(14)
CA21 0.33(2) 0.202(13) 0.276(19) -0.003(14) -0.004(16) 0.011(14)
CA31 0.31(2) 0.28(2) 0.254(16) 0.019(17) -0.035(15) -0.05(2)
CA41 0.260(19) 0.262(19) 0.281(19) 0.054(17) -0.019(13) -0.023(15)
CA51 0.219(15) 0.29(2) 0.263(17) 0.060(17) 0.013(12) 0.002(14)
OA51 0.268(12) 0.224(9) 0.291(14) 0.041(10) 0.011(11) 0.037(9)
CA61 0.192(13) 0.30(2) 0.31(2) 0.096(18) 0.003(13) 0.029(12)
CA71 0.235(19) 0.29(2) 0.28(2) 0.089(17) -0.038(18) 0.007(18)
NA11 0.183(11) 0.36(2) 0.31(2) 0.124(17) -0.016(11) 0.011(12)
NA21 0.182(10) 0.328(19) 0.288(18) 0.075(14) -0.029(11) 0.037(11)
NA31 0.268(18) 0.245(17) 0.39(3) 0.056(15) 0.002(18) 0.032(13)
OA21 0.38(2) 0.310(16) 0.242(12) -0.010(11) -0.032(14) -0.089(16)
OA31 0.305(17) 0.326(18) 0.40(3) 0.024(18) -0.087(17) -0.081(15)
OA41 0.231(11) 0.274(12) 0.308(15) 0.054(12) -0.006(11) 0.010(9)
CA18 0.231(14) 0.223(12) 0.188(11) 0.016(9) -0.019(10) 0.036(10)
CA28 0.239(14) 0.215(11) 0.176(10) 0.004(8) -0.036(10) 0.047(10)
CA38 0.244(15) 0.221(12) 0.186(11) -0.013(9) -0.027(11) 0.030(10)
CA48 0.262(17) 0.192(11) 0.224(15) -0.001(10) -0.045(12) 0.047(10)
CA58 0.224(14) 0.251(15) 0.188(12) 0.023(10) -0.012(10) 0.034(11)
OA58 0.217(8) 0.230(8) 0.189(7) 0.024(7) -0.017(7) 0.032(7)
CA68 0.35(3) 0.214(13) 0.229(16) 0.035(11) -0.089(17) 0.030(14)
CA78 0.28(2) 0.233(15) 0.196(16) 0.041(12) -0.041(14) 0.017(14)
NA18 0.287(15) 0.244(12) 0.192(10) 0.030(9) -0.040(11) 0.013(12)
NA28 0.231(12) 0.301(15) 0.174(10) 0.018(10) -0.012(9) 0.003(10)
NA38 0.283(16) 0.295(16) 0.185(10) 0.015(10) -0.023(11) 0.019(13)
OA28 0.293(13) 0.255(10) 0.193(8) -0.004(7) -0.054(8) 0.025(9)
OA38 0.269(11) 0.241(9) 0.195(8) -0.008(7) -0.029(8) 0.041(8)
OA48 0.273(12) 0.202(9) 0.236(10) 0.021(7) -0.014(9) 0.027(8)
CA17 0.235(15) 0.198(11) 0.231(15) -0.007(10) -0.012(12) -0.007(11)
CA27 0.263(16) 0.208(12) 0.172(10) 0.014(9) -0.015(10) 0.025(11)
CA37 0.304(19) 0.207(11) 0.164(10) -0.014(8) -0.038(11) 0.048(12)
CA47 0.240(14) 0.228(12) 0.187(11) 0.001(10) -0.016(10) 0.039(11)
CA57 0.257(16) 0.220(12) 0.198(12) -0.006(10) -0.028(11) 0.013(11)
OA57 0.245(10) 0.227(9) 0.207(8) 0.000(7) -0.021(7) 0.002(8)
CA67 0.29(2) 0.304(18) 0.176(11) -0.023(12) -0.056(13) 0.063(17)
CA77 0.29(2) 0.275(19) 0.206(17) -0.017(15) -0.064(16) -0.009(18)
NA17 0.264(14) 0.291(15) 0.212(12) -0.038(11) -0.058(11) 0.022(12)
NA27 0.33(2) 0.300(16) 0.197(12) -0.040(11) -0.060(12) 0.042(15)
NA37 0.303(19) 0.35(2) 0.226(15) -0.030(15) -0.015(14) -0.05(2)
OA27 0.331(15) 0.220(8) 0.210(9) 0.025(7) 0.000(9) 0.044(10)
OA37 0.291(12) 0.234(8) 0.171(7) -0.009(6) -0.014(7) 0.030(8)
OA47 0.220(8) 0.202(7) 0.191(7) 0.008(6) -0.021(6) 0.019(6)
CA16 0.264(16) 0.194(12) 0.205(12) -0.024(9) 0.003(12) -0.041(12)
CA26 0.258(15) 0.203(12) 0.209(12) -0.013(10) 0.014(12) -0.042(11)
CA36 0.276(16) 0.215(12) 0.176(11) -0.013(9) -0.001(12) -0.020(11)
CA46 0.266(15) 0.201(11) 0.191(11) -0.021(9) 0.001(11) -0.035(11)
CA56 0.279(17) 0.215(13) 0.217(13) -0.039(11) -0.029(13) -0.029(12)
OA56 0.258(11) 0.232(9) 0.213(9) -0.028(7) -0.009(9) -0.049(8)
CA66 0.264(16) 0.272(17) 0.198(13) -0.038(12) -0.008(12) -0.032(13)
CA76 0.31(2) 0.227(16) 0.28(2) -0.006(16) -0.08(2) -0.040(17)
NA16 0.303(16) 0.238(12) 0.202(11) -0.018(9) -0.027(11) -0.037(12)
NA26 0.32(2) 0.36(2) 0.231(14) -0.030(15) -0.077(15) -0.093(18)
NA36 0.38(3) 0.30(2) 0.30(2) 0.003(17) -0.072(19) -0.13(2)
OA26 0.321(15) 0.196(8) 0.242(11) -0.022(7) -0.005(11) -0.008(9)
OA36 0.257(10) 0.234(9) 0.209(9) 0.000(7) -0.016(8) 0.008(8)
OA46 0.268(11) 0.214(8) 0.183(7) -0.005(6) -0.019(7) -0.005(8)
CA15 0.296(18) 0.293(18) 0.186(12) -0.026(12) -0.004(12) -0.110(18)
CA25 0.298(18) 0.216(13) 0.233(15) -0.019(11) 0.014(13) -0.079(14)
CA35 0.274(15) 0.250(15) 0.199(13) -0.002(11) -0.014(11) -0.071(14)
CA45 0.278(16) 0.206(12) 0.211(14) -0.023(10) -0.005(11) -0.054(12)
CA55 0.264(15) 0.261(16) 0.194(12) -0.011(11) -0.021(11) -0.081(14)
OA55 0.296(12) 0.283(12) 0.206(9) -0.044(8) 0.007(9) -0.113(11)
CA65 0.264(17) 0.284(19) 0.237(17) -0.026(13) -0.012(14) -0.084(16)
CA75 0.33(3) 0.31(3) 0.22(2) -0.027(17) -0.04(2) -0.13(2)
NA15 0.289(16) 0.281(15) 0.183(11) -0.013(10) -0.031(10) -0.096(12)
NA25 0.35(2) 0.40(3) 0.211(14) 0.033(15) -0.070(15) -0.148(19)
NA35 0.35(3) 0.35(3) 0.213(15) -0.053(14) -0.019(15) -0.134(18)
OA25 0.296(13) 0.246(11) 0.234(10) -0.037(8) 0.010(10) -0.035(10)
OA35 0.311(14) 0.232(9) 0.211(9) -0.014(7) -0.003(9) -0.024(9)
OA45 0.257(10) 0.208(8) 0.189(7) -0.024(6) -0.001(7) -0.056(7)
CA14 0.265(19) 0.33(2) 0.195(15) 0.017(13) -0.045(14) -0.068(15)
CA24 0.271(16) 0.272(15) 0.181(12) 0.003(11) -0.011(12) -0.078(12)
CA34 0.288(18) 0.230(15) 0.213(14) 0.007(11) -0.017(14) -0.064(12)
CA44 0.282(17) 0.269(17) 0.192(14) -0.015(12) 0.014(13) -0.106(14)
CA54 0.32(2) 0.33(2) 0.215(16) 0.046(17) -0.075(18) -0.126(18)
OA54 0.303(14) 0.352(15) 0.176(8) 0.035(9) -0.053(9) -0.103(13)
CA64 0.38(3) 0.35(3) 0.25(2) 0.07(2) -0.12(2) -0.14(2)
CA74 0.37(3) 0.41(4) 0.33(3) 0.10(3) -0.19(3) -0.20(3)
NA14 0.36(2) 0.33(2) 0.32(2) 0.064(18) -0.19(2) -0.145(18)
NA24 0.42(4) 0.56(7) 0.37(4) 0.12(4) -0.13(3) -0.12(4)
NA34 0.36(3) 0.51(5) 0.33(3) 0.09(3) -0.19(2) -0.18(3)
OA24 0.247(10) 0.279(12) 0.223(10) -0.002(8) -0.022(8) -0.056(9)
OA34 0.309(14) 0.244(10) 0.205(9) -0.007(8) -0.022(10) -0.057(10)
OA44 0.267(11) 0.247(9) 0.187(7) -0.010(7) -0.029(7) -0.075(8)
CA13 0.261(17) 0.248(16) 0.261(18) 0.078(14) -0.021(15) -0.044(13)
CA23 0.263(16) 0.235(14) 0.234(16) 0.041(12) -0.033(13) -0.037(13)
CA33 0.223(14) 0.241(13) 0.209(13) 0.022(11) -0.029(12) -0.056(11)
CA43 0.255(16) 0.277(15) 0.241(17) 0.063(14) -0.085(15) -0.098(13)
CA53 0.246(15) 0.265(15) 0.232(16) 0.044(14) -0.045(14) -0.076(13)
OA53 0.260(12) 0.321(14) 0.224(10) 0.081(10) -0.025(9) -0.066(11)
CA63 0.248(16) 0.36(2) 0.253(19) 0.054(17) -0.107(16) -0.087(16)
CA73 0.258(19) 0.55(4) 0.28(3) 0.14(3) -0.09(2) -0.04(2)
NA13 0.251(14) 0.38(2) 0.239(14) 0.082(14) -0.092(13) -0.072(14)
NA23 0.30(2) 0.62(5) 0.28(2) 0.18(3) -0.035(19) -0.08(3)
NA33 0.240(15) 0.68(6) 0.35(3) 0.26(4) -0.047(19) -0.03(3)
OA23 0.247(11) 0.235(10) 0.37(2) 0.042(11) -0.042(12) -0.021(9)
OA33 0.214(9) 0.263(10) 0.234(10) 0.033(8) -0.013(8) -0.045(8)
OA43 0.212(8) 0.268(11) 0.191(8) 0.010(8) -0.020(7) -0.048(8)
CA12 0.226(16) 0.28(2) 0.32(2) 0.093(17) 0.011(16) 0.022(14)
CA22 0.231(16) 0.27(2) 0.33(2) 0.029(18) 0.007(18) -0.005(14)
CA32 0.205(14) 0.28(2) 0.31(2) 0.032(15) -0.020(15) 0.015(14)
CA42 0.208(15) 0.32(3) 0.36(3) -0.02(2) -0.024(17) -0.042(16)
CA52 0.209(14) 0.33(2) 0.265(18) 0.100(16) -0.015(13) -0.028(14)
OA52 0.211(12) 0.36(2) 0.36(2) 0.104(16) -0.040(14) 0.001(12)
CA62 0.203(13) 0.49(4) 0.30(2) 0.09(2) -0.037(15) -0.051(19)
CA72 0.27(2) 0.47(3) 0.37(3) 0.20(3) -0.05(2) 0.00(2)
NA12 0.209(12) 0.46(3) 0.30(2) 0.13(2) -0.053(13) -0.027(15)
NA22 0.249(16) 0.46(3) 0.36(3) 0.17(3) -0.038(19) -0.004(19)
NA32 0.30(3) 0.53(4) 0.70(7) 0.40(5) -0.10(3) -0.05(3)
OA22 0.254(14) 0.332(17) 0.332(19) -0.005(15) 0.010(14) 0.048(13)
OA32 0.207(9) 0.265(12) 0.36(2) 0.007(12) -0.041(10) -0.010(8)
OA42 0.236(10) 0.290(13) 0.237(11) 0.065(9) -0.023(9) -0.041(9)
CB11 0.36(2) 0.247(16) 0.183(12) 0.070(11) 0.040(14) 0.055(16)
CB21 0.36(2) 0.229(16) 0.187(13) 0.047(11) 0.035(14) 0.035(15)
CB31 0.36(2) 0.221(15) 0.172(11) 0.027(10) 0.017(13) 0.058(15)
CB41 0.40(2) 0.215(15) 0.172(12) 0.055(11) 0.032(13) 0.035(15)
CB51 0.38(2) 0.239(18) 0.189(14) 0.044(12) 0.080(15) 0.010(17)
OB51 0.387(19) 0.272(14) 0.196(10) 0.066(9) 0.055(11) 0.001(12)
CB61 0.48(4) 0.32(3) 0.180(12) 0.059(14) 0.065(19) 0.12(3)
CB71 0.47(4) 0.46(5) 0.23(3) 0.08(4) 0.06(5) 0.09(4)
NB11 0.44(3) 0.38(3) 0.214(18) 0.04(2) 0.09(3) 0.12(3)
NB21 0.52(5) 0.46(4) 0.24(3) 0.10(3) 0.10(3) 0.01(3)
NB31 0.44(4) 0.57(5) 0.25(2) 0.11(3) 0.06(3) 0.14(4)
OB21 0.40(2) 0.253(11) 0.180(8) 0.036(7) 0.006(10) 0.034(12)
OB31 0.376(17) 0.272(12) 0.163(7) 0.022(7) -0.003(9) 0.080(12)
OB41 0.411(19) 0.268(13) 0.160(8) 0.035(8) 0.008(10) 0.020(13)
CB18 0.28(2) 0.274(18) 0.226(15) 0.055(15) 0.017(15) -0.004(15)
CB28 0.248(16) 0.264(16) 0.239(16) 0.050(13) 0.009(13) -0.034(13)
CB38 0.293(19) 0.243(16) 0.197(12) 0.039(12) -0.003(12) -0.001(14)
CB48 0.36(2) 0.237(16) 0.185(12) 0.059(12) 0.034(14) 0.039(16)
CB58 0.34(3) 0.29(2) 0.202(14) 0.087(15) 0.048(15) 0.07(2)
OB58 0.294(14) 0.302(14) 0.242(12) 0.094(11) 0.059(11) 0.030(12)
CB68 0.38(4) 0.35(3) 0.226(16) 0.080(18) 0.08(2) 0.09(3)
CB78 0.38(3) 0.41(5) 0.34(5) 0.06(3) 0.13(4) 0.09(4)
NB18 0.40(3) 0.36(2) 0.223(15) 0.089(15) 0.080(18) 0.12(2)
NB28 0.37(3) 0.47(4) 0.34(3) 0.02(3) 0.05(3) 0.14(3)
NB38 0.40(4) 0.40(4) 0.51(7) 0.04(3) 0.12(4) 0.00(4)
OB28 0.273(11) 0.252(10) 0.208(9) 0.037(8) -0.009(8) -0.010(9)
OB38 0.377(19) 0.257(11) 0.174(7) 0.026(7) 0.005(9) 0.013(12)
OB48 0.339(16) 0.235(10) 0.185(8) 0.052(7) 0.024(9) 0.022(10)
CB17 0.247(16) 0.286(17) 0.192(13) 0.066(11) 0.010(13) 0.036(14)
CB27 0.228(14) 0.248(14) 0.229(15) 0.052(11) 0.000(12) 0.008(12)
CB37 0.251(16) 0.278(16) 0.181(12) 0.051(11) -0.021(11) 0.031(14)
CB47 0.254(16) 0.279(15) 0.188(11) 0.061(10) 0.013(12) 0.039(14)
CB57 0.271(18) 0.252(14) 0.195(12) 0.053(10) 0.015(12) 0.064(14)
OB57 0.238(10) 0.293(12) 0.209(9) 0.037(9) 0.010(8) 0.055(9)
CB67 0.28(2) 0.36(3) 0.221(15) 0.075(14) 0.011(15) 0.09(2)
CB77 0.29(3) 0.42(4) 0.32(3) -0.02(3) 0.15(3) -0.04(2)
NB17 0.35(2) 0.290(17) 0.203(12) 0.043(11) 0.075(15) 0.043(16)
NB27 0.59(6) 0.45(4) 0.30(3) -0.07(3) 0.15(3) 0.09(4)
NB37 0.27(2) 0.36(3) 0.51(5) -0.07(3) 0.11(2) 0.03(2)
OB27 0.245(10) 0.246(9) 0.219(9) 0.049(7) 0.003(8) 0.032(8)
OB37 0.237(10) 0.264(10) 0.190(8) 0.018(7) -0.019(7) 0.008(8)
OB47 0.230(9) 0.247(9) 0.186(7) 0.027(7) 0.024(7) 0.013(8)
CB16 0.266(16) 0.218(13) 0.202(13) 0.009(10) -0.009(12) 0.056(12)
CB26 0.283(18) 0.222(13) 0.186(11) 0.019(10) 0.000(12) 0.057(12)
CB36 0.240(14) 0.237(14) 0.191(12) 0.001(10) 0.000(11) 0.034(11)
CB46 0.283(17) 0.233(13) 0.189(12) 0.033(10) -0.004(11) 0.060(12)
CB56 0.281(18) 0.232(14) 0.201(13) 0.020(11) -0.004(12) 0.063(13)
OB56 0.279(12) 0.228(9) 0.203(9) 0.015(7) 0.013(9) 0.067(9)
CB66 0.294(19) 0.252(16) 0.211(14) 0.006(12) 0.006(14) 0.069(14)
CB76 0.32(3) 0.34(3) 0.211(18) 0.030(18) 0.047(18) 0.10(2)
NB16 0.303(18) 0.32(2) 0.228(14) 0.009(12) 0.044(13) 0.091(16)
NB26 0.33(2) 0.35(2) 0.257(19) -0.005(16) 0.028(16) 0.12(2)
NB36 0.33(2) 0.41(3) 0.241(17) -0.009(19) 0.059(17) 0.10(2)
OB26 0.291(13) 0.233(9) 0.214(9) 0.025(7) 0.036(9) 0.031(9)
OB36 0.318(14) 0.245(10) 0.194(8) 0.023(7) 0.004(9) 0.010(9)
OB46 0.246(10) 0.229(9) 0.218(9) 0.046(7) -0.018(8) 0.032(8)
CB15 0.307(19) 0.246(17) 0.245(15) -0.014(13) -0.032(14) 0.121(17)
CB25 0.259(16) 0.240(16) 0.256(16) -0.010(13) -0.010(14) 0.065(14)
CB35 0.269(15) 0.278(19) 0.210(14) -0.023(13) 0.004(13) 0.099(15)
CB45 0.262(15) 0.213(13) 0.215(14) -0.011(11) -0.002(12) 0.046(12)
CB55 0.288(18) 0.232(16) 0.225(15) -0.049(13) -0.022(14) 0.056(14)
OB55 0.306(14) 0.225(10) 0.240(11) -0.031(8) -0.026(10) 0.079(10)
CB65 0.31(2) 0.273(19) 0.221(14) -0.008(13) 0.002(15) 0.092(18)
CB75 0.31(3) 0.30(3) 0.240(19) -0.057(19) -0.026(18) 0.126(19)
NB15 0.317(19) 0.268(15) 0.232(13) -0.020(12) -0.012(13) 0.091(14)
NB25 0.35(2) 0.40(3) 0.267(17) -0.015(17) 0.002(16) 0.19(2)
NB35 0.35(3) 0.29(2) 0.33(3) -0.053(19) -0.008(19) 0.106(16)
OB25 0.309(14) 0.338(17) 0.242(12) -0.036(11) -0.040(11) 0.099(14)
OB35 0.278(13) 0.324(15) 0.214(10) -0.011(10) 0.015(9) 0.069(11)
OB45 0.291(12) 0.201(8) 0.197(8) 0.021(6) -0.011(8) 0.055(8)
CB14 0.39(3) 0.215(15) 0.29(2) -0.023(15) -0.093(17) 0.084(18)
CB24 0.29(2) 0.32(2) 0.32(2) 0.02(2) -0.133(16) 0.042(16)
CB34 0.267(18) 0.245(18) 0.251(17) -0.038(14) -0.063(13) 0.049(15)
CB44 0.31(2) 0.242(17) 0.245(16) -0.042(13) -0.058(14) 0.095(16)
CB54 0.35(3) 0.33(3) 0.240(19) -0.016(18) -0.043(15) 0.11(2)
OB54 0.42(2) 0.255(12) 0.217(10) -0.046(9) -0.074(12) 0.098(14)
CB64 0.43(3) 0.34(3) 0.235(19) -0.007(18) -0.007(18) 0.17(3)
CB74 0.46(4) 0.35(3) 0.26(2) 0.00(2) 0.03(2) 0.20(3)
NB14 0.45(3) 0.34(2) 0.227(15) -0.006(15) 0.023(17) 0.19(2)
NB24 0.58(5) 0.40(4) 0.32(3) -0.01(3) 0.12(3) 0.12(4)
NB34 0.62(6) 0.49(5) 0.31(3) -0.12(3) 0.06(3) 0.03(5)
OB24 0.299(16) 0.293(15) 0.37(2) 0.038(15) -0.120(14) 0.048(13)
OB34 0.288(15) 0.261(13) 0.319(18) 0.005(12) -0.022(13) 0.026(11)
OB44 0.281(12) 0.218(9) 0.234(10) -0.020(7) -0.016(9) 0.061(8)
CB13 0.49(3) 0.26(2) 0.172(16) -0.014(13) -0.025(18) 0.089(17)
CB23 0.42(2) 0.243(18) 0.23(2) -0.027(13) -0.103(17) 0.105(16)
CB33 0.35(3) 0.26(2) 0.227(18) 0.003(13) -0.060(18) 0.102(19)
CB43 0.38(3) 0.235(17) 0.230(19) -0.006(13) -0.052(17) 0.076(17)
CB53 0.40(3) 0.223(16) 0.210(16) -0.015(12) 0.004(19) 0.049(17)
OB53 0.46(2) 0.253(12) 0.189(9) -0.024(8) -0.043(12) 0.066(13)
CB63 0.47(4) 0.27(2) 0.24(2) -0.018(18) 0.02(3) 0.11(3)
CB73 0.48(5) 0.25(3) 0.35(3) 0.00(2) 0.10(3) 0.14(3)
NB13 0.45(3) 0.32(3) 0.30(2) 0.01(2) 0.06(3) 0.14(3)
NB23 0.51(5) 0.29(3) 0.52(6) -0.03(3) 0.20(5) 0.08(4)
NB33 0.55(6) 1.08(19) 0.24(2) -0.04(5) 0.08(3) 0.19(9)
OB23 0.39(2) 0.288(14) 0.259(13) 0.013(11) -0.065(13) 0.115(15)
OB33 0.37(2) 0.303(16) 0.227(12) -0.032(11) -0.079(14) 0.089(15)
OB43 0.344(15) 0.227(10) 0.205(9) -0.001(7) -0.038(10) 0.066(10)
CB12 0.54(3) 0.254(17) 0.163(14) 0.012(12) -0.037(18) 0.10(2)
CB22 0.52(3) 0.239(15) 0.187(15) -0.004(13) -0.05(2) 0.141(19)
CB32 0.50(3) 0.253(15) 0.159(12) 0.006(12) 0.00(2) 0.13(2)
CB42 0.50(3) 0.222(13) 0.156(12) 0.019(11) 0.000(19) 0.094(17)
CB52 0.49(3) 0.246(16) 0.190(15) -0.019(14) 0.00(2) 0.07(2)
OB52 0.54(3) 0.285(13) 0.150(7) 0.009(8) 0.034(12) 0.040(16)
CB62 0.68(6) 0.33(3) 0.28(2) -0.05(2) 0.15(4) 0.04(5)
CB72 0.71(6) 0.31(3) 0.31(3) 0.04(3) 0.18(3) 0.11(4)
NB12 0.69(5) 0.33(2) 0.31(2) -0.02(2) 0.16(3) 0.11(4)
NB22 0.74(6) 0.31(3) 0.48(5) 0.00(3) 0.24(4) 0.03(5)
NB32 0.83(7) 0.26(2) 0.29(2) -0.03(2) 0.17(3) 0.03(4)
OB22 0.54(3) 0.258(11) 0.173(8) -0.003(8) -0.013(12) 0.112(16)
OB32 0.48(3) 0.293(14) 0.205(12) -0.040(10) -0.070(17) 0.138(17)
OB42 0.412(18) 0.257(11) 0.145(6) -0.007(7) -0.005(9) 0.082(11)
P1 0.292(8) 0.358(10) 0.303(10) -0.046(10) -0.011(8) -0.015(9)
O1 0.35(2) 0.53(4) 0.30(2) -0.08(2) -0.053(19) -0.08(3)
O2 0.259(14) 0.321(16) 0.34(2) 0.038(15) -0.053(14) 0.024(14)
O3 0.309(17) 0.322(17) 0.276(16) -0.050(14) 0.009(14) -0.019(14)
O4 0.341(19) 0.343(18) 0.230(12) 0.040(13) -0.047(13) -0.008(15)
P2 0.294(9) 0.432(15) 0.317(12) 0.047(11) -0.003(10) -0.038(11)
O5 0.39(3) 0.70(6) 0.216(14) 0.03(2) 0.108(18) -0.08(3)
O6 0.34(2) 0.38(2) 0.291(17) 0.051(16) 0.085(16) -0.084(18)
O7 0.242(14) 0.49(3) 0.253(14) -0.022(17) 0.026(12) -0.019(17)
O8 0.285(18) 0.47(4) 0.37(3) 0.10(3) -0.001(18) 0.01(2)
P3 0.435(18) 0.403(15) 0.326(13) -0.005(13) 0.020(14) -0.063(15)
O9 0.51(4) 0.40(3) 0.31(2) -0.09(2) -0.05(3) -0.04(3)
O10 0.34(2) 0.59(5) 0.268(17) 0.12(2) -0.021(18) -0.08(3)
O11 0.54(5) 0.35(2) 0.38(3) -0.03(2) 0.21(4) 0.01(3)
O12 0.69(6) 0.38(3) 0.40(4) 0.00(3) 0.23(4) -0.16(4)
P4 0.52(6) 0.65(8) 0.44(5) 0.17(6) 0.00(5) -0.03(6)
O13 0.25(4) 0.59(11) 0.54(10) 0.09(10) 0.05(5) -0.06(6)
O14 0.43(8) 0.75(11) 0.29(5) 0.08(7) -0.11(6) 0.18(8)
O15 0.47(7) 0.56(9) 0.41(6) 0.11(6) -0.27(6) -0.19(7)
O16 0.63(12) 0.67(12) 0.57(12) 0.27(11) -0.07(11) -0.07(11)
P5 0.35(2) 0.283(15) 0.222(12) 0.064(12) -0.016(14) -0.012(15)
O17 0.38(4) 0.175(15) 0.181(17) 0.051(14) 0.01(2) 0.07(2)
O18 0.46(6) 0.30(4) 0.29(4) 0.14(3) 0.09(4) 0.02(4)
O19 0.39(6) 0.40(6) 0.29(5) -0.01(5) 0.03(4) -0.05(5)
O20 0.27(4) 0.36(5) 0.36(5) 0.10(4) -0.08(4) 0.03(3)
P6 0.50(4) 0.74(7) 0.33(3) 0.19(4) 0.14(3) 0.34(5)
O21 0.50(7) 0.88(11) 0.23(3) 0.24(6) 0.13(4) 0.36(8)
O22 0.48(7) 0.76(11) 0.20(3) -0.11(5) 0.08(4) 0.23(8)
O23 0.44(7) 0.82(12) 0.43(7) 0.29(8) 0.18(6) 0.32(8)
O24 0.38(6) 0.75(11) 0.25(4) 0.12(6) 0.18(4) 0.21(7)
P7 0.58(7) 0.53(6) 0.47(6) 0.02(6) -0.06(6) 0.07(6)
O25 0.42(6) 0.31(4) 0.33(5) 0.10(4) -0.06(4) 0.16(4)
O26 0.73(11) 0.42(7) 0.22(3) -0.05(4) -0.06(6) 0.23(7)
O27 0.41(6) 0.46(7) 0.46(7) -0.08(6) -0.21(6) 0.22(6)
O28 0.72(13) 0.53(10) 0.56(12) 0.02(12) -0.07(13) 0.03(11)
NA2 0.298(19) 0.299(18) 0.278(18) 0.018(15) -0.059(16) -0.048(15)
OW1 0.38(3) 0.32(2) 0.205(15) -0.045(15) 0.011(17) -0.11(2)
OW3 0.29(3) 0.26(2) 0.200(18) 0.002(16) 0.045(19) -0.05(2)
OW4 0.176(15) 0.29(3) 0.33(3) 0.01(2) -0.06(2) 0.058(17)
OW5 0.196(19) 0.171(15) 0.45(6) -0.05(2) 0.07(3) -0.005(14)
OW6 0.28(3) 0.24(2) 0.203(19) -0.035(17) -0.03(2) -0.06(2)
OW7 0.28(3) 0.23(2) 0.22(2) -0.062(18) 0.06(2) 0.01(2)
OW8 0.189(16) 0.25(2) 0.197(17) -0.038(16) -0.015(14) 0.003(15)
OW9 0.66(11) 0.36(6) 0.28(5) 0.26(5) 0.28(6) 0.36(7)
OW10 0.35(5) 0.31(4) 0.17(2) 0.01(2) -0.10(3) -0.05(3)
OW11 0.57(9) 0.23(3) 0.22(3) -0.08(2) -0.13(4) -0.05(4)
OW12 0.20(2) 0.33(3) 0.162(17) -0.07(2) 0.003(16) -0.01(2)
OW13 0.30(4) 0.31(4) 0.40(5) 0.04(3) -0.05(4) 0.07(3)
OW14 0.21(3) 0.43(6) 0.25(3) -0.20(4) 0.09(3) -0.12(4)
OW15 0.141(15) 0.21(2) 0.22(2) 0.024(18) -0.012(16) 0.004(15)
OW16 0.49(10) 0.22(3) 0.27(5) 0.05(3) -0.12(6) 0.03(5)
OW18 0.37(5) 0.19(2) 0.16(2) 0.023(17) 0.01(3) -0.04(3)
OW19 0.19(2) 0.36(5) 0.20(3) 0.03(3) -0.04(2) -0.09(3)
OW20 0.23(4) 0.62(14) 0.23(5) -0.17(7) 0.04(4) -0.12(7)
OW21 0.38(7) 0.41(7) 0.39(7) 0.10(6) 0.21(7) 0.14(6)
OW22 0.69(14) 0.31(5) 0.37(7) -0.18(5) -0.17(9) -0.04(7)
OW23 0.42(7) 0.72(14) 0.30(5) -0.12(7) 0.07(5) -0.16(8)
OW24 0.19(4) 0.34(8) 0.34(8) 0.02(6) 0.01(5) 0.12(5)
OW25 0.14(2) 0.39(7) 0.18(3) -0.12(4) -0.01(2) 0.03(3)
OW26 0.14(3) 0.22(4) 0.55(14) -0.06(6) 0.01(5) -0.04(3)
OW27 0.52(13) 0.22(4) 0.13(3) 0.00(3) -0.06(5) -0.02(6)
OW28 0.14(3) 0.39(9) 0.69(18) 0.27(11) -0.22(7) -0.08(4)
OW29 0.29(8) 0.29(7) 0.57(18) 0.000 -0.13(10) 0.000
OW30 0.32(5) 0.43(7) 0.23(4) -0.05(4) -0.02(4) 0.02(5)
OW31 0.39(12) 0.46(14) 0.16(4) 0.01(6) -0.04(6) 0.25(12)
OW31 0.23(6) 0.14(3) 0.61(18) -0.09(7) -0.13(9) 0.04(4)
OW32 0.40(7) 0.38(6) 0.23(3) 0.07(4) 0.03(4) 0.18(6)
OW34 0.36(8) 0.42(9) 0.14(2) 0.00(4) -0.02(4) -0.01(7)
OW35 0.19(3) 0.34(5) 0.17(2) 0.07(3) -0.04(2) 0.05(3)
OW36 0.40(8) 0.36(6) 0.14(2) -0.05(3) -0.06(3) 0.21(6)
OW37 0.23(4) 0.30(5) 0.30(5) 0.07(4) -0.17(4) -0.09(4)
OW39 0.44(11) 0.41(9) 0.29(7) -0.09(7) 0.30(8) -0.06(8)
OW40 0.13(4) 0.8(2) 0.23(7) -0.11(10) -0.11(5) 0.13(8)
OW41 0.17(6) 0.23(7) 0.23(8) -0.07(6) 0.03(6) 0.05(5)
OW42 0.20(2) 0.41(5) 0.27(3) -0.10(3) -0.07(2) 0.05(3)
OW43 0.21(4) 0.23(5) 0.40(11) 0.02(5) -0.03(6) -0.06(4)
OW44 0.22(5) 0.7(2) 0.16(4) -0.12(7) 0.04(4) -0.02(8)

loop_
_atom_type_symbol
_atom_type_description
_atom_type_scat_dispersion_real
_atom_type_scat_dispersion_imag
_atom_type_scat_source
C C 0.0060 0.0028 'International Tables Vol C Tables 4.2.6.8 and 6.1.1.4'
H H 0.0000 0.0000 'International Tables Vol C Tables 4.2.6.8 and 6.1.1.4'
N N 0.0111 0.0057 'International Tables Vol C Tables 4.2.6.8 and 6.1.1.4'
O O 0.0188 0.0105 'International Tables Vol C Tables 4.2.6.8 and 6.1.1.4'
P P 0.1522 0.1570 'International Tables Vol C Tables 4.2.6.8 and 6.1.1.4'

loop_
_geom_angle_atom_site_label_1
_geom_angle_atom_site_label_2
_geom_angle_atom_site_label_3
_geom_angle
_geom_angle_site_symmetry_1
_geom_angle_site_symmetry_3
_geom_angle_publ_flag
OA48 CA11 OA51 109.8(18) . . ?
OA48 CA11 CA21 109(2) . . ?
OA51 CA11 CA21 108(2) . . ?
OA21 CA21 CA31 112(2) . . ?
OA21 CA21 CA11 110(2) . . ?
CA31 CA21 CA11 114(2) . . ?
OA31 CA31 CA41 114(2) . . ?
OA31 CA31 CA21 105(2) . . ?
CA41 CA31 CA21 108(3) . . ?
OA41 CA41 CA51 108(2) . . ?
OA41 CA41 CA31 103(2) . . ?
CA51 CA41 CA31 110(2) . . ?
CA41 CA51 OA51 106(2) . . ?
CA41 CA51 CA61 113(2) . . ?
OA51 CA51 CA61 105.3(18) . . ?
CA11 OA51 CA51 116.6(16) . . ?
NA11 CA61 CA51 112.7(18) . . ?
NA11 CA71 NA21 119(3) . . ?
NA11 CA71 NA31 120(3) . . ?
NA21 CA71 NA31 121(3) . . ?
CA71 NA11 CA61 124(3) . . ?
CA41 OA41 CA12 118.4(18) . . ?
OA58 CA18 OA47 109.6(13) . . ?
OA58 CA18 CA28 107.1(13) . . ?
OA47 CA18 CA28 106.8(13) . . ?
OA28 CA28 CA38 114.1(15) . . ?
OA28 CA28 CA18 106.2(13) . . ?
CA38 CA28 CA18 111.6(14) . . ?
OA38 CA38 CA48 109.5(14) . . ?
OA38 CA38 CA28 106.7(15) . . ?
CA48 CA38 CA28 111.7(16) . . ?
OA48 CA48 CA38 112.7(17) . . ?
OA48 CA48 CA58 112.5(17) . . ?
CA38 CA48 CA58 106.5(14) . . ?
OA58 CA58 CA68 109.0(17) . . ?
OA58 CA58 CA48 111.9(16) . . ?
CA68 CA58 CA48 109.2(16) . . ?
CA58 OA58 CA18 116.6(13) . . ?
NA18 CA68 CA58 112.0(15) . . ?
NA28 CA78 NA18 119(2) . . ?
NA28 CA78 NA38 118(2) . . ?
NA18 CA78 NA38 123(2) . . ?
CA78 NA18 CA68 127(2) . . ?
CA48 OA48 CA11 115.8(16) . . ?
OA57 CA17 OA46 110.6(16) . . ?
OA57 CA17 CA27 110.4(15) . . ?
OA46 CA17 CA27 106.9(15) . . ?
OA27 CA27 CA37 116.3(17) . . ?
OA27 CA27 CA17 106.5(14) . . ?
CA37 CA27 CA17 113.2(14) . . ?
OA37 CA37 CA27 111.9(14) . . ?
OA37 CA37 CA47 108.0(13) . . ?
CA27 CA37 CA47 109.9(17) . . ?
OA47 CA47 CA37 108.3(15) . . ?
OA47 CA47 CA57 110.0(14) . . ?
CA37 CA47 CA57 107.6(14) . . ?
OA57 CA57 CA47 108.2(15) . . ?
OA57 CA57 CA67 102.7(17) . . ?
CA47 CA57 CA67 110.9(15) . . ?
CA17 OA57 CA57 112.5(14) . . ?
NA17 CA67 CA57 112.9(17) . . ?
NA27 CA77 NA37 124(2) . . ?
NA27 CA77 NA17 112(3) . . ?
NA37 CA77 NA17 123(2) . . ?
CA77 NA17 CA67 122(2) . . ?
CA18 OA47 CA47 116.0(13) . . ?
OA56 CA16 OA45 112.1(16) . . ?
OA56 CA16 CA26 109.5(17) . . ?
OA45 CA16 CA26 109.7(15) . . ?
OA26 CA26 CA36 112.5(16) . . ?
OA26 CA26 CA16 108.3(17) . . ?
CA36 CA26 CA16 109.7(16) . . ?
OA36 CA36 CA46 109.8(16) . . ?
OA36 CA36 CA26 110.4(15) . . ?
CA46 CA36 CA26 109.3(17) . . ?
OA46 CA46 CA36 108.9(14) . . ?
OA46 CA46 CA56 108.8(15) . . ?
CA36 CA46 CA56 110.7(17) . . ?
OA56 CA56 CA46 107.5(15) . . ?
OA56 CA56 CA66 106.5(15) . . ?
CA46 CA56 CA66 110.9(18) . . ?
CA16 OA56 CA56 113.6(14) . . ?
NA16 CA66 CA56 110.6(18) . . ?
NA26 CA76 NA16 122(3) . . ?
NA26 CA76 NA36 118(3) . . ?
NA16 CA76 NA36 119(3) . . ?
CA76 NA16 CA66 123(2) . . ?
CA17 OA46 CA46 116.9(13) . . ?
OA44 CA15 OA55 110(2) . . ?
OA44 CA15 CA25 110.0(15) . . ?
OA55 CA15 CA25 106.2(18) . . ?
OA25 CA25 CA15 110.3(17) . . ?
OA25 CA25 CA35 105.2(17) . . ?
CA15 CA25 CA35 113(2) . . ?
OA35 CA35 CA45 107.4(16) . . ?
OA35 CA35 CA25 113(2) . . ?
CA45 CA35 CA25 107.8(17) . . ?
OA45 CA45 CA35 108.7(15) . . ?
OA45 CA45 CA55 107.2(18) . . ?
CA35 CA45 CA55 111.2(16) . . ?
OA55 CA55 CA45 109.3(19) . . ?
OA55 CA55 CA65 102.9(15) . . ?
CA45 CA55 CA65 113.9(17) . . ?
CA15 OA55 CA55 116.6(13) . . ?
NA15 CA65 CA55 110.1(17) . . ?
NA15 CA75 NA35 121(3) . . ?
NA15 CA75 NA25 118(3) . . ?
NA35 CA75 NA25 121(3) . . ?
CA75 NA15 CA65 123(3) . . ?
CA16 OA45 CA45 117.6(12) . . ?
OA43 CA14 OA54 113(2) . . ?
OA43 CA14 CA24 107.2(17) . . ?
OA54 CA14 CA24 106(2) . . ?
OA24 CA24 CA34 113.7(15) . . ?
OA24 CA24 CA14 111.3(17) . . ?
CA34 CA24 CA14 110.3(19) . . ?
CA44 CA34 CA24 109.9(17) . . ?
CA44 CA34 OA34 109.5(18) . . ?
CA24 CA34 OA34 105.8(19) . . ?
CA54 CA44 OA44 113.9(19) . . ?
CA54 CA44 CA34 106.2(19) . . ?
OA44 CA44 CA34 107.4(17) . . ?
OA54 CA54 CA44 106(3) . . ?
OA54 CA54 CA64 104.4(17) . . ?
CA44 CA54 CA64 110(2) . . ?
CA14 OA54 CA54 114.5(14) . . ?
NA14 CA64 CA54 112(2) . . ?
NA34 CA74 NA14 107(4) . . ?
NA34 CA74 NA24 126(3) . . ?
NA14 CA74 NA24 127(4) . . ?
CA74 NA14 CA64 115(3) . . ?
CA15 OA44 CA44 117.1(15) . . ?
OA53 CA13 OA42 110.1(17) . . ?
OA53 CA13 CA23 108(2) . . ?
OA42 CA13 CA23 106.0(19) . . ?
OA23 CA23 CA33 108.5(15) . . ?
OA23 CA23 CA13 110(2) . . ?
CA33 CA23 CA13 114.7(18) . . ?
OA33 CA33 CA23 113.6(16) . . ?
OA33 CA33 CA43 109.2(18) . . ?
CA23 CA33 CA43 103.6(16) . . ?
OA43 CA43 CA53 110.4(17) . . ?
OA43 CA43 CA33 107.3(15) . . ?
CA53 CA43 CA33 109(2) . . ?
OA53 CA53 CA43 108.6(16) . . ?
OA53 CA53 CA63 103.8(17) . . ?
CA43 CA53 CA63 112(2) . . ?
CA13 OA53 CA53 114.3(15) . . ?
NA13 CA63 CA53 111(2) . . ?
NA13 CA73 NA23 127(3) . . ?
NA13 CA73 NA33 116(3) . . ?
NA23 CA73 NA33 117(3) . . ?
CA73 NA13 CA63 127(2) . . ?
CA14 OA43 CA43 110.5(18) . . ?
OA52 CA12 OA41 110(2) . . ?
OA52 CA12 CA22 108(3) . . ?
OA41 CA12 CA22 105(2) . . ?
OA22 CA22 CA32 106(2) . . ?
OA22 CA22 CA12 107(3) . . ?
CA32 CA22 CA12 114(2) . . ?
CA22 CA32 OA32 116(2) . . ?
CA22 CA32 CA42 106(2) . . ?
OA32 CA32 CA42 106(2) . . ?
OA42 CA42 CA52 105(2) . . ?
OA42 CA42 CA32 112(3) . . ?
CA52 CA42 CA32 114(3) . . ?
OA52 CA52 CA42 107(2) . . ?
OA52 CA52 CA62 103(3) . . ?
CA42 CA52 CA62 118(2) . . ?
CA12 OA52 CA52 117(2) . . ?
NA12 CA62 CA52 109(3) . . ?
NA12 CA72 NA22 119(3) . . ?
NA12 CA72 NA32 124(3) . . ?
NA22 CA72 NA32 116(3) . . ?
CA72 NA12 CA62 125(3) . . ?
CA13 OA42 CA42 118(2) . . ?
OB48 CB11 OB51 105.6(16) . . ?
OB48 CB11 CB21 106.0(19) . . ?
OB51 CB11 CB21 105.3(19) . . ?
OB21 CB21 CB31 115(2) . . ?
OB21 CB21 CB11 104(2) . . ?
CB31 CB21 CB11 114(2) . . ?
OB31 CB31 CB21 104.3(19) . . ?
OB31 CB31 CB41 108.9(18) . . ?
CB21 CB31 CB41 112(2) . . ?
OB41 CB41 CB51 110(2) . . ?
OB41 CB41 CB31 106(2) . . ?
CB51 CB41 CB31 109(2) . . ?
OB51 CB51 CB41 111(2) . . ?
OB51 CB51 CB61 107(2) . . ?
CB41 CB51 CB61 113(3) . . ?
CB51 OB51 CB11 118.4(18) . . ?
NB11 CB61 CB51 112(3) . . ?
NB11 CB71 NB21 127(6) . . ?
NB11 CB71 NB31 116(5) . . ?
NB21 CB71 NB31 117(5) . . ?
CB71 NB11 CB61 127(5) . . ?
CB41 OB41 CB12 113(2) . . ?
OB47 CB18 OB58 105(2) . . ?
OB47 CB18 CB28 110(2) . . ?
OB58 CB18 CB28 109.4(19) . . ?
OB28 CB28 CB18 110.4(18) . . ?
OB28 CB28 CB38 106.8(17) . . ?
CB18 CB28 CB38 113(2) . . ?
OB38 CB38 CB48 112.5(16) . . ?
OB38 CB38 CB28 111(2) . . ?
CB48 CB38 CB28 110(2) . . ?
OB48 CB48 CB58 117(2) . . ?
OB48 CB48 CB38 108.0(19) . . ?
CB58 CB48 CB38 110.4(17) . . ?
OB58 CB58 CB48 113(2) . . ?
OB58 CB58 CB68 111(2) . . ?
CB48 CB58 CB68 113.0(18) . . ?
CB58 OB58 CB18 122.1(18) . . ?
NB18 CB68 CB58 113(2) . . ?
NB28 CB78 NB38 114(4) . . ?
NB28 CB78 NB18 110(4) . . ?
NB38 CB78 NB18 134(5) . . ?
CB78 NB18 CB68 115(4) . . ?
CB48 OB48 CB11 117(2) . . ?
OB46 CB17 OB57 109.1(17) . . ?
OB46 CB17 CB27 112.4(19) . . ?
OB57 CB17 CB27 106.4(19) . . ?
OB27 CB27 CB17 108.1(16) . . ?
OB27 CB27 CB37 107.8(16) . . ?
CB17 CB27 CB37 114.1(18) . . ?
OB37 CB37 CB27 107.1(15) . . ?
OB37 CB37 CB47 105.3(18) . . ?
CB27 CB37 CB47 105.1(16) . . ?
OB47 CB47 CB57 106.6(15) . . ?
OB47 CB47 CB37 104.4(15) . . ?
CB57 CB47 CB37 106.7(18) . . ?
OB57 CB57 CB67 103.5(16) . . ?
OB57 CB57 CB47 105.6(17) . . ?
CB67 CB57 CB47 114(2) . . ?
CB57 OB57 CB17 112.8(14) . . ?
NB17 CB67 CB57 117(2) . . ?
NB37 CB77 NB27 129(4) . . ?
NB37 CB77 NB17 122(4) . . ?
NB27 CB77 NB17 109(4) . . ?
CB77 NB17 CB67 117(3) . . ?
CB18 OB47 CB47 112.4(17) . . ?
OB56 CB16 OB45 112.3(16) . . ?
OB56 CB16 CB26 109.7(18) . . ?
OB45 CB16 CB26 108.3(14) . . ?
OB26 CB26 CB36 109.3(15) . . ?
OB26 CB26 CB16 108.6(18) . . ?
CB36 CB26 CB16 110.6(16) . . ?
OB36 CB36 CB26 111.9(16) . . ?
OB36 CB36 CB46 106.7(16) . . ?
CB26 CB36 CB46 110.4(17) . . ?
OB46 CB46 CB56 112.3(15) . . ?
OB46 CB46 CB36 107.9(15) . . ?
CB56 CB46 CB36 107.1(18) . . ?
OB56 CB56 CB46 113.7(16) . . ?
OB56 CB56 CB66 104.6(16) . . ?
CB46 CB56 CB66 108.2(19) . . ?
CB16 OB56 CB56 111.6(15) . . ?
NB16 CB66 CB56 108(2) . . ?
NB36 CB76 NB26 123(3) . . ?
NB36 CB76 NB16 119(3) . . ?
NB26 CB76 NB16 118(3) . . ?
CB76 NB16 CB66 119(2) . . ?
CB17 OB46 CB46 116.4(15) . . ?
OB55 CB15 OB44 109(2) . . ?
OB55 CB15 CB25 111.6(17) . . ?
OB44 CB15 CB25 110.6(17) . . ?
OB25 CB25 CB35 116.1(17) . . ?
OB25 CB25 CB15 110.7(19) . . ?
CB35 CB25 CB15 109(2) . . ?
OB35 CB35 CB25 108(2) . . ?
OB35 CB35 CB45 111.6(17) . . ?
CB25 CB35 CB45 109.6(17) . . ?
OB45 CB45 CB55 112(2) . . ?
OB45 CB45 CB35 107.3(16) . . ?
CB55 CB45 CB35 109.6(17) . . ?
OB55 CB55 CB45 110(2) . . ?
OB55 CB55 CB65 104.1(18) . . ?
CB45 CB55 CB65 110.9(17) . . ?
CB15 OB55 CB55 113.8(16) . . ?
NB15 CB65 CB55 112.6(17) . . ?
NB15 CB75 NB25 119(4) . . ?
NB15 CB75 NB35 122(3) . . ?
NB25 CB75 NB35 118(3) . . ?
CB75 NB15 CB65 124(3) . . ?
CB45 OB45 CB16 118.6(14) . . ?
OB54 CB14 OB43 110(3) . . ?
OB54 CB14 CB24 107(2) . . ?
OB43 CB14 CB24 110(3) . . ?
OB24 CB24 CB34 109(2) . . ?
OB24 CB24 CB14 107(2) . . ?
CB34 CB24 CB14 112(3) . . ?
OB34 CB34 CB24 113(3) . . ?
OB34 CB34 CB44 111(2) . . ?
CB24 CB34 CB44 108(2) . . ?
OB44 CB44 CB54 108(2) . . ?
OB44 CB44 CB34 108.1(17) . . ?
CB54 CB44 CB34 108(2) . . ?
OB54 CB54 CB44 109(3) . . ?
OB54 CB54 CB64 105(2) . . ?
CB44 CB54 CB64 106(2) . . ?
CB14 OB54 CB54 115.5(18) . . ?
CB54 CB64 NB14 106(2) . . ?
NB14 CB74 NB24 115(5) . . ?
NB14 CB74 NB34 117(5) . . ?
NB24 CB74 NB34 128(4) . . ?
CB74 NB14 CB64 121(4) . . ?
CB15 OB44 CB44 115.2(18) . . ?
OB53 CB13 CB23 112(3) . . ?
OB53 CB13 OB42 106(3) . . ?
CB23 CB13 OB42 115(2) . . ?
OB23 CB23 CB13 107(3) . . ?
OB23 CB23 CB33 107(2) . . ?
CB13 CB23 CB33 113(3) . . ?
OB33 CB33 CB23 110(3) . . ?
OB33 CB33 CB43 107(3) . . ?
CB23 CB33 CB43 106(2) . . ?
OB43 CB43 CB53 111(2) . . ?
OB43 CB43 CB33 107(2) . . ?
CB53 CB43 CB33 109(2) . . ?
OB53 CB53 CB43 108(3) . . ?
OB53 CB53 CB63 106(2) . . ?
CB43 CB53 CB63 118(3) . . ?
CB53 OB53 CB13 114.3(18) . . ?
NB13 CB63 CB53 122(3) . . ?
NB23 CB73 NB33 139(5) . . ?
NB23 CB73 NB13 108(5) . . ?
NB33 CB73 NB13 114(5) . . ?
CB73 NB13 CB63 116(5) . . ?
CB14 OB43 CB43 113.6(18) . . ?
OB52 CB12 OB41 107(2) . . ?
OB52 CB12 CB22 110(3) . . ?
OB41 CB12 CB22 105(3) . . ?
OB22 CB22 CB32 115(3) . . ?
OB22 CB22 CB12 109(3) . . ?
CB32 CB22 CB12 113(3) . . ?
OB32 CB32 CB22 112(3) . . ?
OB32 CB32 CB42 109(3) . . ?
CB22 CB32 CB42 112(2) . . ?
OB42 CB42 CB52 106(2) . . ?
OB42 CB42 CB32 109(2) . . ?
CB52 CB42 CB32 110(3) . . ?
OB52 CB52 CB42 111(3) . . ?
OB52 CB52 CB62 100(2) . . ?
CB42 CB52 CB62 106(3) . . ?
CB12 OB52 CB52 116(2) . . ?
NB12 CB62 CB52 106(4) . . ?
NB22 CB72 NB32 118(4) . . ?
NB22 CB72 NB12 116(6) . . ?
NB32 CB72 NB12 126(4) . . ?
CB72 NB12 CB62 113(4) . . ?
CB42 OB42 CB13 118.1(18) . . ?
O3 P1 O1 109.8(16) . . ?
O3 P1 O2 115.9(15) . . ?
O1 P1 O2 101.1(18) . . ?
O3 P1 O4 108.8(14) . . ?
O1 P1 O4 107.9(17) . . ?
O2 P1 O4 112.8(14) . . ?
O5 P2 O6 111(2) . . ?
O5 P2 O7 114.5(17) . . ?
O6 P2 O7 109.6(16) . . ?
O5 P2 O8 109(2) . . ?
O6 P2 O8 107.2(16) . . ?
O7 P2 O8 105.1(18) . . ?
O12 P3 O11 115(3) . . ?
O12 P3 O10 108(3) . . ?
O11 P3 O10 94(2) . . ?
O12 P3 O9 104(3) . . ?
O11 P3 O9 117(3) . . ?
O10 P3 O9 118(2) . . ?
O13 P4 O16 110(2) . . ?
O13 P4 O14 110(2) . . ?
O16 P4 O14 109(2) . . ?
O13 P4 O15 108(2) . . ?
O16 P4 O15 110(2) . . ?
O14 P4 O15 110(2) . . ?
O17 P5 O18 114.4(18) . . ?
O17 P5 O20 111.2(18) . . ?
O18 P5 O20 111.7(19) . . ?
O17 P5 O19 108.8(18) . . ?
O18 P5 O19 106.0(18) . . ?
O20 P5 O19 104(2) . . ?
O23 P6 O24 111(2) . . ?
O23 P6 O22 111(2) . . ?
O24 P6 O22 107.3(19) . . ?
O23 P6 O21 110(2) . . ?
O24 P6 O21 110(2) . . ?
O22 P6 O21 108(2) . . ?
O28 P7 O25 110(2) . . ?
O28 P7 O26 110(2) . . ?
O25 P7 O26 110(2) . . ?
O28 P7 O27 109(2) . . ?
O25 P7 O27 111(2) . . ?
O26 P7 O27 107(2) . . ?

loop_
_geom_bond_atom_site_label_1
_geom_bond_atom_site_label_2
_geom_bond_distance
_geom_bond_site_symmetry_2
_geom_bond_publ_flag
CA11 OA48 1.40(2) . ?
CA11 OA51 1.43(3) . ?
CA11 CA21 1.53(3) . ?
CA21 OA21 1.42(3) . ?
CA21 CA31 1.52(4) . ?
CA31 OA31 1.46(3) . ?
CA31 CA41 1.47(3) . ?
CA41 OA41 1.43(3) . ?
CA41 CA51 1.45(3) . ?
CA51 OA51 1.46(3) . ?
CA51 CA61 1.54(3) . ?
CA61 NA11 1.50(3) . ?
CA71 NA11 1.32(3) . ?
CA71 NA21 1.34(3) . ?
CA71 NA31 1.37(3) . ?
OA41 CA12 1.52(3) . ?
CA18 OA58 1.427(18) . ?
CA18 OA47 1.435(19) . ?
CA18 CA28 1.59(2) . ?
CA28 OA28 1.441(18) . ?
CA28 CA38 1.53(2) . ?
CA38 OA38 1.39(2) . ?
CA38 CA48 1.50(2) . ?
CA48 OA48 1.37(2) . ?
CA48 CA58 1.61(3) . ?
CA58 OA58 1.37(2) . ?
CA58 CA68 1.52(2) . ?
CA68 NA18 1.44(3) . ?
CA78 NA28 1.33(3) . ?
CA78 NA18 1.34(3) . ?
CA78 NA38 1.37(3) . ?
CA17 OA57 1.40(2) . ?
CA17 OA46 1.44(2) . ?
CA17 CA27 1.56(2) . ?
CA27 OA27 1.40(2) . ?
CA27 CA37 1.46(2) . ?
CA37 OA37 1.435(18) . ?
CA37 CA47 1.52(2) . ?
CA47 OA47 1.45(2) . ?
CA47 CA57 1.55(2) . ?
CA57 OA57 1.44(2) . ?
CA57 CA67 1.56(3) . ?
CA67 NA17 1.50(2) . ?
CA77 NA27 1.30(3) . ?
CA77 NA37 1.31(3) . ?
CA77 NA17 1.37(3) . ?
CA16 OA56 1.40(2) . ?
CA16 OA45 1.41(2) . ?
CA16 CA26 1.55(3) . ?
CA26 OA26 1.44(2) . ?
CA26 CA36 1.50(2) . ?
CA36 OA36 1.45(2) . ?
CA36 CA46 1.47(3) . ?
CA46 OA46 1.45(2) . ?
CA46 CA56 1.54(3) . ?
CA56 OA56 1.46(2) . ?
CA56 CA66 1.55(3) . ?
CA66 NA16 1.47(3) . ?
CA76 NA26 1.34(3) . ?
CA76 NA16 1.35(3) . ?
CA76 NA36 1.39(3) . ?
CA15 OA44 1.41(3) . ?
CA15 OA55 1.44(3) . ?
CA15 CA25 1.48(3) . ?
CA25 OA25 1.44(3) . ?
CA25 CA35 1.57(3) . ?
CA35 OA35 1.44(2) . ?
CA35 CA45 1.50(3) . ?
CA45 OA45 1.43(2) . ?
CA45 CA55 1.52(3) . ?
CA55 OA55 1.50(2) . ?
CA55 CA65 1.56(3) . ?
CA65 NA15 1.53(3) . ?
CA75 NA15 1.31(3) . ?
CA75 NA35 1.33(3) . ?
CA75 NA25 1.34(4) . ?
CA14 OA43 1.39(3) . ?
CA14 OA54 1.44(2) . ?
CA14 CA24 1.57(3) . ?
CA24 OA24 1.45(2) . ?
CA24 CA34 1.52(3) . ?
CA34 CA44 1.52(3) . ?
CA34 OA34 1.53(3) . ?
CA44 CA54 1.48(3) . ?
CA44 OA44 1.49(2) . ?
CA54 OA54 1.45(2) . ?
CA54 CA64 1.61(3) . ?
CA64 NA14 1.49(4) . ?
CA74 NA34 1.30(4) . ?
CA74 NA14 1.37(4) . ?
CA74 NA24 1.40(4) . ?
CA13 OA53 1.38(3) . ?
CA13 OA42 1.44(3) . ?
CA13 CA23 1.52(3) . ?
CA23 OA23 1.45(2) . ?
CA23 CA33 1.50(3) . ?
CA33 OA33 1.39(2) . ?
CA33 CA43 1.54(3) . ?
CA43 OA43 1.40(2) . ?
CA43 CA53 1.50(3) . ?
CA53 OA53 1.44(2) . ?
CA53 CA63 1.53(3) . ?
CA63 NA13 1.44(3) . ?
CA73 NA13 1.31(3) . ?
CA73 NA23 1.31(3) . ?
CA73 NA33 1.40(3) . ?
CA12 OA52 1.40(3) . ?
CA12 CA22 1.55(3) . ?
CA22 OA22 1.43(3) . ?
CA22 CA32 1.43(3) . ?
CA32 OA32 1.45(3) . ?
CA32 CA42 1.51(3) . ?
CA42 OA42 1.46(3) . ?
CA42 CA52 1.50(3) . ?
CA52 OA52 1.45(3) . ?
CA52 CA62 1.52(4) . ?
CA62 NA12 1.47(3) . ?
CA72 NA12 1.33(4) . ?
CA72 NA22 1.34(3) . ?
CA72 NA32 1.38(4) . ?
CB11 OB48 1.44(2) . ?
CB11 OB51 1.50(3) . ?
CB11 CB21 1.59(3) . ?
CB21 OB21 1.42(2) . ?
CB21 CB31 1.50(3) . ?
CB31 OB31 1.40(3) . ?
CB31 CB41 1.55(3) . ?
CB41 OB41 1.39(3) . ?
CB41 CB51 1.48(3) . ?
CB51 OB51 1.46(3) . ?
CB51 CB61 1.57(3) . ?
CB61 NB11 1.39(4) . ?
CB71 NB11 1.32(5) . ?
CB71 NB21 1.42(5) . ?
CB71 NB31 1.43(5) . ?
OB41 CB12 1.43(3) . ?
CB18 OB47 1.42(3) . ?
CB18 OB58 1.44(3) . ?
CB18 CB28 1.48(3) . ?
CB28 OB28 1.43(2) . ?
CB28 CB38 1.58(3) . ?
CB38 OB38 1.39(2) . ?
CB38 CB48 1.56(3) . ?
CB48 OB48 1.39(3) . ?
CB48 CB58 1.49(3) . ?
CB58 OB58 1.35(3) . ?
CB58 CB68 1.56(3) . ?
CB68 NB18 1.50(3) . ?
CB78 NB28 1.38(4) . ?
CB78 NB38 1.40(5) . ?
CB78 NB18 1.43(5) . ?
CB17 OB46 1.38(2) . ?
CB17 OB57 1.48(2) . ?
CB17 CB27 1.53(3) . ?
CB27 OB27 1.44(2) . ?
CB27 CB37 1.53(3) . ?
CB37 OB37 1.42(2) . ?
CB37 CB47 1.57(3) . ?
CB47 OB47 1.48(2) . ?
CB47 CB57 1.56(3) . ?
CB57 OB57 1.42(2) . ?
CB57 CB67 1.51(3) . ?
CB67 NB17 1.47(3) . ?
CB77 NB37 1.28(4) . ?
CB77 NB27 1.39(4) . ?
CB77 NB17 1.45(4) . ?
CB16 OB56 1.41(2) . ?
CB16 OB45 1.42(2) . ?
CB16 CB26 1.58(3) . ?
CB26 OB26 1.42(2) . ?
CB26 CB36 1.44(3) . ?
CB36 OB36 1.43(2) . ?
CB36 CB46 1.59(3) . ?
CB46 OB46 1.43(2) . ?
CB46 CB56 1.50(3) . ?
CB56 OB56 1.41(2) . ?
CB56 CB66 1.56(3) . ?
CB66 NB16 1.46(3) . ?
CB76 NB36 1.22(3) . ?
CB76 NB26 1.37(3) . ?
CB76 NB16 1.43(3) . ?
CB15 OB55 1.39(2) . ?
CB15 OB44 1.42(3) . ?
CB15 CB25 1.50(3) . ?
CB25 OB25 1.47(3) . ?
CB25 CB35 1.49(3) . ?
CB35 OB35 1.40(2) . ?
CB35 CB45 1.56(3) . ?
CB45 OB45 1.39(2) . ?
CB45 CB55 1.48(3) . ?
CB55 OB55 1.41(3) . ?
CB55 CB65 1.56(3) . ?
CB65 NB15 1.51(3) . ?
CB75 NB15 1.34(3) . ?
CB75 NB25 1.35(3) . ?
CB75 NB35 1.39(3) . ?
CB14 OB54 1.36(3) . ?
CB14 OB43 1.42(3) . ?
CB14 CB24 1.57(4) . ?
CB24 OB24 1.45(3) . ?
CB24 CB34 1.48(3) . ?
CB34 OB34 1.42(3) . ?
CB34 CB44 1.54(3) . ?
CB44 OB44 1.48(2) . ?
CB44 CB54 1.51(4) . ?
CB54 OB54 1.45(3) . ?
CB54 CB64 1.58(3) . ?
CB64 NB14 1.61(4) . ?
CB74 NB14 1.28(4) . ?
CB74 NB24 1.31(4) . ?
CB74 NB34 1.36(4) . ?
CB13 OB53 1.46(3) . ?
CB13 CB23 1.47(4) . ?
CB13 OB42 1.49(4) . ?
CB23 OB23 1.40(3) . ?
CB23 CB33 1.48(3) . ?
CB33 OB33 1.43(3) . ?
CB33 CB43 1.60(3) . ?
CB43 OB43 1.45(3) . ?
CB43 CB53 1.50(4) . ?
CB53 OB53 1.39(3) . ?
CB53 CB63 1.53(4) . ?
CB63 NB13 1.48(4) . ?
CB73 NB23 1.25(4) . ?
CB73 NB33 1.35(5) . ?
CB73 NB13 1.45(4) . ?
CB12 OB52 1.42(3) . ?
CB12 CB22 1.56(4) . ?
CB22 OB22 1.41(3) . ?
CB22 CB32 1.47(4) . ?
CB32 OB32 1.37(4) . ?
CB32 CB42 1.53(3) . ?
CB42 OB42 1.38(3) . ?
CB42 CB52 1.49(4) . ?
CB52 OB52 1.47(3) . ?
CB52 CB62 1.55(4) . ?
CB62 NB12 1.45(5) . ?
CB72 NB22 1.31(5) . ?
CB72 NB32 1.39(5) . ?
CB72 NB12 1.44(4) . ?
P1 O3 1.46(2) . ?
P1 O1 1.55(3) . ?
P1 O2 1.56(2) . ?
P1 O4 1.56(2) . ?
P2 O5 1.39(3) . ?
P2 O6 1.50(2) . ?
P2 O7 1.53(2) . ?
P2 O8 1.74(3) . ?
P3 O12 1.36(3) . ?
P3 O11 1.42(3) . ?
P3 O10 1.56(3) . ?
P3 O9 1.63(3) . ?
P4 O13 1.55(3) . ?
P4 O16 1.56(3) . ?
P4 O14 1.56(3) . ?
P4 O15 1.57(3) . ?
P5 O17 1.503(19) . ?
P5 O18 1.55(2) . ?
P5 O20 1.56(2) . ?
P5 O19 1.61(2) . ?
P6 O23 1.55(2) . ?
P6 O24 1.55(3) . ?
P6 O22 1.57(3) . ?
P6 O21 1.57(3) . ?
P7 O28 1.53(3) . ?
P7 O25 1.54(3) . ?
P7 O26 1.55(3) . ?
P7 O27 1.55(3) . ?
OW14 OW14 1.50(10) 3 ?
